data_7706164
loop_
_publ_author_name
'Malinowski, Przemys\/law J'
'Zhuravlev, Vadim'
'Jaro\'n, Tomasz'
'Santiso-Quinones, Gustavo'
'Krossing, Ingo'

_publ_section_title
;
 Extending the chemistry of weakly basic ligands: solvates of
 Ag<sup>+</sup> and Cu<sup>+</sup> stabilized by
 [Al{OC(CF<sub>3</sub>)<sub>3</sub>}<sub>4</sub>]<sup>-</sup> anion as
 model examples in the screening of useful weakly interacting solvents.
;
_journal_issue 6
_journal_name_full 'Dalton transactions (Cambridge, England : 2003)'
_journal_page_first 2050
_journal_page_last 2056
_journal_paper_doi 10.1039/d0dt03437a
_journal_volume 50
_journal_year 2021
_chemical_formula_sum 'C17 H2 Ag Al Cl2 F36 O4'
_chemical_formula_weight 1159.94
_space_group_crystal_system triclinic
_space_group_IT_number 2
_space_group_name_Hall '-P 1'
_space_group_name_H-M_alt 'P -1'
_atom_sites_solution_hydrogens geom
_audit_creation_method SHELXL-2014/7
_audit_update_record
;
2020-11-25 deposited with the CCDC.	2020-12-18 downloaded from the CCDC.
;
_cell_angle_alpha 90.027(3)
_cell_angle_beta 89.997(3)
_cell_angle_gamma 101.127(3)
_cell_formula_units_Z 8
_cell_length_a 17.8865(12)
_cell_length_b 17.8859(12)
_cell_length_c 20.2655(13)
_cell_measurement_reflns_used 9160
_cell_measurement_temperature 100(2)
_cell_measurement_theta_max 26.395
_cell_measurement_theta_min 2.329
_cell_volume 6361.4(7)
_computing_cell_refinement 'SAINT V8.34A'
_computing_data_collection 'APEX2 v2013.10-0'
_computing_data_reduction 'SAINT V8.34A'
_computing_molecular_graphics ShelxLe-1008
_computing_publication_material 'Vesta (Momma, Izumi, 2011)'
_computing_structure_refinement 'SHELXL-2014/7 (Sheldrick, 2014)'
_computing_structure_solution 'SHELXS in SHELXTL Version 2014/3'
_diffrn_ambient_temperature 100(2)
_diffrn_measured_fraction_theta_full 0.992
_diffrn_measured_fraction_theta_max 0.992
_diffrn_measurement_device_type 'Bruker Smart Apex II Quazar'
_diffrn_measurement_method 'omega and phi scans'
_diffrn_radiation_type MoK\a
_diffrn_radiation_wavelength 0.71073
_diffrn_reflns_av_unetI/netI 0.0305
_diffrn_reflns_Laue_measured_fraction_full 0.992
_diffrn_reflns_Laue_measured_fraction_max 0.992
_diffrn_reflns_limit_h_max 21
_diffrn_reflns_limit_h_min -21
_diffrn_reflns_limit_k_max 21
_diffrn_reflns_limit_k_min -21
_diffrn_reflns_limit_l_max 24
_diffrn_reflns_limit_l_min -24
_diffrn_reflns_number 22600
_diffrn_reflns_point_group_measured_fraction_full 0.992
_diffrn_reflns_point_group_measured_fraction_max 0.992
_diffrn_reflns_theta_full 25.194
_diffrn_reflns_theta_max 25.194
_diffrn_reflns_theta_min 1.005
_diffrn_source 'INCOATEC Mo Microsource'
_exptl_absorpt_coefficient_mu 1.072
_exptl_absorpt_correction_T_max 0.7454
_exptl_absorpt_correction_T_min 0.6776
_exptl_absorpt_correction_type multi-scan
_exptl_absorpt_process_details 'TWINABS 2012/1, Sheldrick, University of Goettingen, Germany'
_exptl_crystal_colour colorless
_exptl_crystal_density_diffrn 2.422
_exptl_crystal_description block
_exptl_crystal_F_000 4432
_exptl_crystal_size_max 0.320
_exptl_crystal_size_mid 0.250
_exptl_crystal_size_min 0.160
_refine_diff_density_max 0.693
_refine_diff_density_min -0.758
_refine_diff_density_rms 0.074
_refine_ls_extinction_method none
_refine_ls_goodness_of_fit_ref 1.037
_refine_ls_hydrogen_treatment constr
_refine_ls_matrix_type full
_refine_ls_number_parameters 2515
_refine_ls_number_reflns 22600
_refine_ls_number_restraints 51984
_refine_ls_restrained_S_all 0.859
_refine_ls_R_factor_all 0.0317
_refine_ls_R_factor_gt 0.0294
_refine_ls_shift/su_max 0.002
_refine_ls_shift/su_mean 0.000
_refine_ls_structure_factor_coef Fsqd
_refine_ls_weighting_details 'w=1/[\s^2^(Fo^2^)+(0.0351P)^2^+9.6468P] where P=(Fo^2^+2Fc^2^)/3'
_refine_ls_weighting_scheme calc
_refine_ls_wR_factor_gt 0.0695
_refine_ls_wR_factor_ref 0.0708
_reflns_Friedel_coverage 0.000
_reflns_number_gt 21853
_reflns_number_total 22600
_reflns_threshold_expression 'I > 2\s(I)'
_cod_data_source_file d0dt03437a2.cif
_cod_data_source_block AgCH2Cl2_100K_Twin_Rac
_cod_depositor_comments 'Adding full bibliography for 7706158--7706165.cif.'
_cod_database_code 7706164
_shelx_shelxl_version_number 2014/7
_shelx_space_group_comment
;
The symmetry employed for this shelxl refinement is uniquely defined
by the following loop, which should always be used as a source of
symmetry information in preference to the above space-group names.
They are only intended as comments.
;
_shelx_estimated_absorpt_t_min 0.725
_shelx_estimated_absorpt_t_max 0.847

loop_
_space_group_symop_operation_xyz
'x, y, z'
'-x, -y, -z'

loop_
_atom_site_label
_atom_site_type_symbol
_atom_site_fract_x
_atom_site_fract_y
_atom_site_fract_z
_atom_site_U_iso_or_equiv
_atom_site_adp_type
_atom_site_occupancy
_atom_site_site_symmetry_order
_atom_site_calc_flag
_atom_site_refinement_flags_posn
_atom_site_refinement_flags_adp
_atom_site_refinement_flags_occupancy
_atom_site_disorder_assembly
_atom_site_disorder_group
O1_17 O -0.0791(2) 0.2103(3) 0.3723(2) 0.0263(11) Uani 1 1 d D U . . .
C1_17 C -0.1349(3) 0.1811(3) 0.4154(3) 0.0173(12) Uani 1 1 d D U . . .
C2_17 C -0.2126(3) 0.1767(3) 0.3790(3) 0.0178(12) Uani 1 1 d D U . . .
F1_17 F -0.2143(2) 0.2421(2) 0.3463(2) 0.0395(10) Uani 1 1 d D U . . .
F2_17 F -0.2713(2) 0.1660(3) 0.41956(19) 0.0306(9) Uani 1 1 d D U . . .
F3_17 F -0.2243(2) 0.1203(2) 0.33484(18) 0.0297(9) Uani 1 1 d D U . . .
C3_17 C -0.1290(3) 0.0996(3) 0.4389(3) 0.0267(13) Uani 1 1 d D U . . .
F4_17 F -0.0742(2) 0.1019(3) 0.4831(2) 0.0347(10) Uani 1 1 d D U . . .
F5_17 F -0.1146(3) 0.0580(3) 0.3879(2) 0.0514(13) Uani 1 1 d D U . . .
F6_17 F -0.1945(2) 0.0645(2) 0.4659(2) 0.0409(11) Uani 1 1 d D U . . .
C4_17 C -0.1300(3) 0.2349(3) 0.4764(2) 0.0199(12) Uani 1 1 d D U . . .
F7_17 F -0.0589(2) 0.2500(2) 0.49963(17) 0.0239(9) Uani 1 1 d D U . . .
F8_17 F -0.1750(2) 0.2066(2) 0.52473(17) 0.0297(9) Uani 1 1 d D U . . .
F9_17 F -0.1475(3) 0.3012(2) 0.45814(19) 0.0352(10) Uani 1 1 d D U . . .
O1_16 O 0.0051(2) 0.2642(2) 0.27054(16) 0.0178(8) Uani 1 1 d D U . . .
C1_16 C 0.0011(3) 0.2432(3) 0.2052(2) 0.0198(11) Uani 1 1 d D U . . .
C2_16 C 0.0647(3) 0.2003(3) 0.1867(2) 0.0237(12) Uani 1 1 d D U . . .
F1_16 F 0.1300(2) 0.2343(2) 0.21489(18) 0.0327(9) Uani 1 1 d D U . . .
F2_16 F 0.0756(2) 0.1983(2) 0.12166(16) 0.0320(9) Uani 1 1 d D U . . .
F3_16 F 0.0480(2) 0.1290(2) 0.20717(18) 0.0360(10) Uani 1 1 d D U . . .
C3_16 C -0.0783(3) 0.1914(4) 0.1910(3) 0.0308(14) Uani 1 1 d D U . . .
F4_16 F -0.1324(2) 0.2334(3) 0.1947(2) 0.0487(11) Uani 1 1 d D U . . .
F5_16 F -0.0930(3) 0.1381(2) 0.23612(19) 0.0451(11) Uani 1 1 d D U . . .
F6_16 F -0.0823(2) 0.1586(3) 0.13192(19) 0.0438(11) Uani 1 1 d D U . . .
C4_16 C 0.0092(3) 0.3169(3) 0.1634(3) 0.0301(13) Uani 1 1 d D U . . .
F7_16 F -0.0289(2) 0.3664(2) 0.18950(18) 0.0343(9) Uani 1 1 d D U . . .
F8_16 F -0.0158(2) 0.3021(2) 0.10257(16) 0.0349(10) Uani 1 1 d D U . . .
F9_16 F 0.0817(2) 0.3525(2) 0.16269(19) 0.0318(9) Uani 1 1 d D U . . .
O1_15 O 0.0731(3) 0.1741(3) 0.3630(2) 0.0359(11) Uani 1 1 d D U . . .
C1_15 C 0.1169(3) 0.1254(3) 0.3846(3) 0.0249(12) Uani 1 1 d D U . . .
C2_15 C 0.1370(3) 0.1403(3) 0.4582(3) 0.0265(13) Uani 1 1 d D U . . .
F1_15 F 0.1923(2) 0.2013(2) 0.4670(2) 0.0437(10) Uani 1 1 d D U . . .
F2_15 F 0.1605(2) 0.0804(2) 0.48584(19) 0.0406(10) Uani 1 1 d D U . . .
F3_15 F 0.0770(2) 0.1527(2) 0.49137(18) 0.0372(9) Uani 1 1 d D U . . .
C3_15 C 0.0749(3) 0.0428(3) 0.3738(3) 0.0277(13) Uani 1 1 d D U . . .
F4_15 F 0.0361(3) 0.0356(3) 0.3178(2) 0.0444(12) Uani 1 1 d D U . . .
F5_15 F 0.0259(2) 0.0203(3) 0.4224(2) 0.0353(10) Uani 1 1 d D U . . .
F6_15 F 0.1233(2) -0.0058(2) 0.3734(2) 0.0379(11) Uani 1 1 d D U . . .
C4_15 C 0.1911(3) 0.1378(3) 0.3432(3) 0.0297(13) Uani 1 1 d D U . . .
F7_15 F 0.1793(2) 0.1060(2) 0.28454(17) 0.0375(10) Uani 1 1 d D U . . .
F8_15 F 0.2459(2) 0.1080(3) 0.3739(2) 0.0427(11) Uani 1 1 d D U . . .
F9_15 F 0.2185(3) 0.2123(2) 0.3358(2) 0.0496(12) Uani 1 1 d D U . . .
O1_14 O 0.4751(3) 0.2357(3) 0.72724(19) 0.0337(13) Uani 1 1 d D U . . .
C1_14 C 0.4778(3) 0.2534(3) 0.7933(2) 0.0205(11) Uani 1 1 d D U . . .
C2_14 C 0.4174(3) 0.3006(4) 0.8119(3) 0.0306(15) Uani 1 1 d D U . . .
F1_14 F 0.4381(3) 0.3722(3) 0.7911(2) 0.0518(12) Uani 1 1 d D U . . .
F2_14 F 0.4063(3) 0.3004(3) 0.8759(2) 0.0443(12) Uani 1 1 d D U . . .
F3_14 F 0.3507(2) 0.2707(3) 0.7827(2) 0.0482(12) Uani 1 1 d D U . . .
C3_14 C 0.4615(3) 0.1758(3) 0.8313(3) 0.0283(13) Uani 1 1 d D U . . .
F4_14 F 0.5001(2) 0.1270(2) 0.8057(2) 0.0463(11) Uani 1 1 d D U . . .
F5_14 F 0.3885(2) 0.1449(2) 0.8259(2) 0.0364(10) Uani 1 1 d D U . . .
F6_14 F 0.4810(3) 0.1857(3) 0.89384(19) 0.0530(12) Uani 1 1 d D U . . .
C4_14 C 0.5574(3) 0.2989(4) 0.8126(3) 0.0360(15) Uani 1 1 d D U . . .
F7_14 F 0.6084(2) 0.2544(3) 0.8070(3) 0.0668(16) Uani 1 1 d D U . . .
F8_14 F 0.5610(2) 0.3268(3) 0.87241(18) 0.0458(12) Uani 1 1 d D U . . .
F9_14 F 0.5788(3) 0.3555(3) 0.7706(2) 0.0604(15) Uani 1 1 d D U . . .
O1_13 O 0.5800(2) 0.2827(2) 0.63589(18) 0.0115(3) Uani 1 1 d D U . . .
C1_13 C 0.6386(3) 0.3163(3) 0.5961(3) 0.0176(12) Uani 1 1 d D U . . .
C2_13 C 0.6315(3) 0.3997(3) 0.5795(3) 0.0235(13) Uani 1 1 d D U . . .
F1_13 F 0.5815(2) 0.4016(2) 0.53215(19) 0.0284(9) Uani 1 1 d D U . . .
F2_13 F 0.6982(2) 0.4405(2) 0.5593(2) 0.0374(11) Uani 1 1 d D U . . .
F3_13 F 0.6104(2) 0.4352(2) 0.6313(2) 0.0299(9) Uani 1 1 d D U . . .
C3_13 C 0.7135(3) 0.3191(3) 0.6359(3) 0.0186(12) Uani 1 1 d D U . . .
F4_13 F 0.7157(2) 0.2523(2) 0.6645(2) 0.0290(9) Uani 1 1 d D U . . .
F5_13 F 0.7216(2) 0.3722(2) 0.68325(18) 0.0289(9) Uani 1 1 d D U . . .
F6_13 F 0.7744(2) 0.3350(2) 0.59707(19) 0.0293(10) Uani 1 1 d D U . . .
C4_13 C 0.6381(3) 0.2705(3) 0.5313(3) 0.0212(12) Uani 1 1 d D U . . .
F7_13 F 0.6571(2) 0.2025(2) 0.54630(18) 0.0303(9) Uani 1 1 d D U . . .
F8_13 F 0.6859(2) 0.3035(2) 0.48790(17) 0.0306(9) Uani 1 1 d D U . . .
F9_13 F 0.5692(2) 0.2552(2) 0.50570(18) 0.0269(9) Uani 1 1 d D U . . .
O1_12 O 0.4955(2) 0.7889(3) 0.77750(19) 0.0275(10) Uani 1 1 d D U . . .
C1_12 C 0.4805(3) 0.7753(3) 0.7129(2) 0.0225(11) Uani 1 1 d D U . . .
C2_12 C 0.5548(4) 0.7712(4) 0.6759(3) 0.0453(17) Uani 1 1 d D U . . .
F1_12 F 0.5934(3) 0.8443(3) 0.6666(2) 0.0480(12) Uani 1 1 d D U . . .
F2_12 F 0.5410(3) 0.7357(3) 0.61709(18) 0.0500(12) Uani 1 1 d D U . . .
F3_12 F 0.5984(2) 0.7341(3) 0.7103(2) 0.0460(11) Uani 1 1 d D U . . .
C3_12 C 0.4249(4) 0.6967(4) 0.7043(3) 0.0408(15) Uani 1 1 d D U . . .
F4_12 F 0.3677(2) 0.6913(3) 0.74593(18) 0.0448(11) Uani 1 1 d D U . . .
F5_12 F 0.4646(3) 0.6397(3) 0.7131(2) 0.0560(12) Uani 1 1 d D U . . .
F6_12 F 0.3937(3) 0.6890(3) 0.6438(2) 0.0715(18) Uani 1 1 d D U . . .
C4_12 C 0.4438(4) 0.8392(4) 0.6846(3) 0.0396(16) Uani 1 1 d D U . . .
F7_12 F 0.3715(2) 0.8304(3) 0.7044(2) 0.0462(11) Uani 1 1 d D U . . .
F8_12 F 0.4458(3) 0.8400(3) 0.61802(18) 0.0537(14) Uani 1 1 d D U . . .
F9_12 F 0.4831(3) 0.9076(2) 0.7048(2) 0.0438(10) Uani 1 1 d D U . . .
O1_11 O 0.5837(2) 0.7791(2) 0.88752(18) 0.0130(8) Uani 1 1 d D U . . .
C1_11 C 0.6507(3) 0.8265(3) 0.9068(2) 0.0152(11) Uani 1 1 d D U . . .
C2_11 C 0.6991(4) 0.8488(4) 0.8448(3) 0.0421(16) Uani 1 1 d D U . . .
F1_11 F 0.7224(3) 0.7869(3) 0.8211(2) 0.0643(14) Uani 1 1 d D U . . .
F2_11 F 0.7617(2) 0.9019(3) 0.85805(18) 0.0509(12) Uani 1 1 d D U . . .
F3_11 F 0.6601(3) 0.8741(3) 0.7983(2) 0.0623(13) Uani 1 1 d D U . . .
C3_11 C 0.6382(3) 0.8982(3) 0.9431(3) 0.0347(14) Uani 1 1 d D U . . .
F4_11 F 0.5789(2) 0.8839(3) 0.9817(2) 0.0478(12) Uani 1 1 d D U . . .
F5_11 F 0.6240(3) 0.9502(2) 0.8990(2) 0.0580(13) Uani 1 1 d D U . . .
F6_11 F 0.6982(2) 0.9302(2) 0.97994(18) 0.0331(10) Uani 1 1 d D U . . .
C4_11 C 0.6942(3) 0.7812(4) 0.9544(3) 0.0427(16) Uani 1 1 d D U . . .
F7_11 F 0.6612(3) 0.7790(3) 1.0145(2) 0.0593(14) Uani 1 1 d D U . . .
F8_11 F 0.7676(2) 0.8141(3) 0.9604(2) 0.0492(12) Uani 1 1 d D U . . .
F9_11 F 0.6909(3) 0.7111(3) 0.9337(3) 0.0655(15) Uani 1 1 d D U . . .
O1_10 O 0.4330(2) 0.8183(2) 0.90206(19) 0.0213(8) Uani 1 1 d D U . . .
C1_10 C 0.3835(3) 0.8669(3) 0.9137(2) 0.0156(10) Uani 1 1 d D U . . .
C2_10 C 0.3021(3) 0.8295(3) 0.8912(3) 0.0205(12) Uani 1 1 d D U . . .
F1_10 F 0.3019(2) 0.7936(2) 0.83373(18) 0.0329(9) Uani 1 1 d D U . . .
F2_10 F 0.2580(2) 0.8815(2) 0.8837(2) 0.0379(11) Uani 1 1 d D U . . .
F3_10 F 0.2677(2) 0.7793(2) 0.93465(18) 0.0273(8) Uani 1 1 d D U . . .
C3_10 C 0.3846(3) 0.8834(3) 0.9882(2) 0.0212(11) Uani 1 1 d D U . . .
F4_10 F 0.4468(2) 0.9348(2) 1.00642(19) 0.0348(9) Uani 1 1 d D U . . .
F5_10 F 0.3841(2) 0.8207(2) 1.02308(19) 0.0323(9) Uani 1 1 d D U . . .
F6_10 F 0.3250(2) 0.9116(2) 1.00609(18) 0.0307(9) Uani 1 1 d D U . . .
C4_10 C 0.4079(3) 0.9438(3) 0.8756(3) 0.0243(12) Uani 1 1 d D U . . .
F7_10 F 0.4835(2) 0.9646(2) 0.8768(2) 0.0424(10) Uani 1 1 d D U . . .
F8_10 F 0.3788(2) 0.9994(2) 0.9006(2) 0.0391(11) Uani 1 1 d D U . . .
F9_10 F 0.3867(3) 0.9351(2) 0.81262(19) 0.0397(10) Uani 1 1 d D U . . .
O1_9 O 0.4638(3) 0.6692(2) 0.8670(2) 0.0193(8) Uani 1 1 d D U . . .
C1_9 C 0.4317(3) 0.6124(3) 0.9084(3) 0.0164(12) Uani 1 1 d D U . . .
C2_9 C 0.3507(3) 0.6211(3) 0.9313(3) 0.0227(13) Uani 1 1 d D U . . .
F1_9 F 0.3556(2) 0.6736(2) 0.97894(18) 0.0249(9) Uani 1 1 d D U . . .
F2_9 F 0.3111(2) 0.5562(2) 0.9543(2) 0.0342(10) Uani 1 1 d D U . . .
F3_9 F 0.3123(2) 0.6428(2) 0.8808(2) 0.0323(10) Uani 1 1 d D U . . .
C3_9 C 0.4237(3) 0.5353(3) 0.8713(3) 0.0222(13) Uani 1 1 d D U . . .
F4_9 F 0.4878(2) 0.5324(2) 0.83891(19) 0.0279(8) Uani 1 1 d D U . . .
F5_9 F 0.3693(2) 0.5281(2) 0.8261(2) 0.0313(9) Uani 1 1 d D U . . .
F6_9 F 0.4108(3) 0.4752(2) 0.91060(19) 0.0341(9) Uani 1 1 d D U . . .
C4_9 C 0.4831(3) 0.6132(3) 0.9710(3) 0.0200(12) Uani 1 1 d D U . . .
F7_9 F 0.5481(2) 0.5908(2) 0.95568(18) 0.0278(9) Uani 1 1 d D U . . .
F8_9 F 0.4502(2) 0.5678(2) 1.01882(18) 0.0301(9) Uani 1 1 d D U . . .
F9_9 F 0.5029(2) 0.6838(2) 0.99543(17) 0.0239(8) Uani 1 1 d D U . . .
O1_8 O 0.0595(2) 0.3129(3) 0.90124(19) 0.0259(10) Uani 1 1 d D U . . .
C1_8 C 0.1294(3) 0.3597(3) 0.9119(2) 0.0188(11) Uani 1 1 d D U . . .
C2_8 C 0.1399(3) 0.3771(3) 0.9866(3) 0.0283(13) Uani 1 1 d D U . . .
F1_8 F 0.0782(2) 0.3978(3) 1.01018(18) 0.0335(9) Uani 1 1 d D U . . .
F2_8 F 0.1992(2) 0.4337(2) 0.99883(18) 0.0330(9) Uani 1 1 d D U . . .
F3_8 F 0.1494(2) 0.3146(2) 1.01912(19) 0.0339(10) Uani 1 1 d D U . . .
C3_8 C 0.1917(3) 0.3168(4) 0.8889(3) 0.0304(14) Uani 1 1 d D U . . .
F4_8 F 0.1950(2) 0.3143(3) 0.82258(18) 0.0431(11) Uani 1 1 d D U . . .
F5_8 F 0.1771(3) 0.2442(2) 0.9095(2) 0.0463(10) Uani 1 1 d D U . . .
F6_8 F 0.2611(2) 0.3484(3) 0.9119(3) 0.0540(13) Uani 1 1 d D U . . .
C4_8 C 0.1361(3) 0.4351(3) 0.8736(3) 0.0251(13) Uani 1 1 d D U . . .
F7_8 F 0.1064(2) 0.4208(2) 0.81226(18) 0.0349(9) Uani 1 1 d D U . . .
F8_8 F 0.2088(2) 0.4697(2) 0.8654(2) 0.0427(11) Uani 1 1 d D U . . .
F9_8 F 0.1001(2) 0.4832(2) 0.90415(19) 0.0394(10) Uani 1 1 d D U . . .
O1_7 O -0.0270(2) 0.1705(2) 0.86773(18) 0.0154(8) Uani 1 1 d D U . . .
C1_7 C -0.0631(3) 0.1117(3) 0.9060(2) 0.0118(11) Uani 1 1 d D U . . .
C2_7 C -0.1473(3) 0.1181(3) 0.9199(3) 0.0227(12) Uani 1 1 d D U . . .
F1_7 F -0.1508(3) 0.1696(2) 0.9665(2) 0.0357(10) Uani 1 1 d D U . . .
F2_7 F -0.1875(2) 0.0510(2) 0.9393(2) 0.0397(11) Uani 1 1 d D U . . .
F3_7 F -0.1794(2) 0.1382(2) 0.8646(2) 0.0346(10) Uani 1 1 d D U . . .
C3_7 C -0.0627(3) 0.0349(3) 0.8704(3) 0.0190(12) Uani 1 1 d D U . . .
F4_7 F 0.0055(2) 0.0333(2) 0.8457(2) 0.0319(9) Uani 1 1 d D U . . .
F5_7 F -0.1111(2) 0.0256(2) 0.81999(18) 0.0295(9) Uani 1 1 d D U . . .
F6_7 F -0.0808(2) -0.0246(2) 0.90952(16) 0.0242(8) Uani 1 1 d D U . . .
C4_7 C -0.0180(3) 0.1167(3) 0.9721(2) 0.0200(12) Uani 1 1 d D U . . .
F7_7 F 0.0489(2) 0.0970(2) 0.96368(18) 0.0331(9) Uani 1 1 d D U . . .
F8_7 F -0.0556(3) 0.0688(2) 1.01805(17) 0.0339(10) Uani 1 1 d D U . . .
F9_7 F -0.0058(3) 0.1866(2) 0.99723(18) 0.0317(10) Uani 1 1 d D U . . .
O1_6 O 0.0230(2) 0.2661(2) 0.77224(18) 0.0167(9) Uani 1 1 d D U . . .
C1_6 C 0.0046(3) 0.2616(3) 0.7063(2) 0.0199(11) Uani 1 1 d D U . . .
C2_6 C -0.0409(3) 0.3244(3) 0.6874(3) 0.0284(14) Uani 1 1 d D U . . .
F1_6 F -0.1129(2) 0.3049(3) 0.70475(19) 0.0365(10) Uani 1 1 d D U . . .
F2_6 F -0.0393(3) 0.3353(2) 0.62131(18) 0.0423(12) Uani 1 1 d D U . . .
F3_6 F -0.0113(3) 0.3903(2) 0.71500(19) 0.0365(10) Uani 1 1 d D U . . .
C3_6 C 0.0797(4) 0.2737(4) 0.6678(3) 0.0348(15) Uani 1 1 d D U . . .
F4_6 F 0.1291(2) 0.2354(3) 0.6955(2) 0.0402(10) Uani 1 1 d D U . . .
F5_6 F 0.1135(3) 0.3476(2) 0.6693(2) 0.0446(11) Uani 1 1 d D U . . .
F6_6 F 0.0705(3) 0.2524(3) 0.60505(17) 0.0493(13) Uani 1 1 d D U . . .
C4_6 C -0.0433(3) 0.1821(3) 0.6894(3) 0.0280(13) Uani 1 1 d D U . . .
F7_6 F 0.0007(3) 0.1286(2) 0.6951(2) 0.0447(11) Uani 1 1 d D U . . .
F8_6 F -0.0728(3) 0.1771(2) 0.62944(18) 0.0400(11) Uani 1 1 d D U . . .
F9_6 F -0.1006(2) 0.1640(3) 0.73115(18) 0.0402(11) Uani 1 1 d D U . . .
O1_5 O -0.0917(2) 0.3095(2) 0.8568(2) 0.0220(9) Uani 1 1 d D U . . .
C1_5 C -0.1348(3) 0.3597(3) 0.8808(2) 0.0178(11) Uani 1 1 d D U . . .
C2_5 C -0.1186(3) 0.3782(3) 0.9556(3) 0.0246(12) Uani 1 1 d D U . . .
F1_5 F -0.1074(2) 0.3167(2) 0.98723(19) 0.0361(10) Uani 1 1 d D U . . .
F2_5 F -0.1753(2) 0.4039(2) 0.98382(18) 0.0315(9) Uani 1 1 d D U . . .
F3_5 F -0.0564(2) 0.4331(2) 0.96290(19) 0.0317(9) Uani 1 1 d D U . . .
C3_5 C -0.1188(3) 0.4341(3) 0.8398(3) 0.0208(12) Uani 1 1 d D U . . .
F4_5 F -0.1519(2) 0.4259(2) 0.78071(19) 0.0308(9) Uani 1 1 d D U . . .
F5_5 F -0.04572(19) 0.4587(2) 0.8327(2) 0.0298(9) Uani 1 1 d D U . . .
F6_5 F -0.1460(2) 0.4899(2) 0.87139(19) 0.0292(9) Uani 1 1 d D U . . .
C4_5 C -0.2195(3) 0.3206(3) 0.8710(3) 0.0251(13) Uani 1 1 d D U . . .
F7_5 F -0.2304(2) 0.2846(2) 0.81321(18) 0.0300(9) Uani 1 1 d D U . . .
F8_5 F -0.2658(2) 0.3710(2) 0.8723(2) 0.0310(9) Uani 1 1 d D U . . .
F9_5 F -0.2418(2) 0.2697(2) 0.91711(19) 0.0285(9) Uani 1 1 d D U . . .
Ag01 Ag 0.09446(3) 0.15926(3) 0.81152(3) 0.02429(10) Uani 1 1 d . . . . .
C1 C 0.2140(4) 0.0351(5) 0.7965(3) 0.0279(15) Uani 1 1 d . . . . .
H1A H 0.2676 0.0511 0.7819 0.033 Uiso 1 1 calc R U . . .
H1B H 0.2033 -0.0211 0.8015 0.033 Uiso 1 1 calc R U . . .
Cl1 Cl -0.18476(12) 0.39726(12) 0.23959(9) 0.0412(5) Uani 1 1 d . . . . .
Al1 Al 0.48921(10) 0.76923(11) 0.85980(7) 0.0094(3) Uani 1 1 d . . . . .
Ag02 Ag 0.59708(3) 0.65627(3) 0.83072(3) 0.02454(10) Uani 1 1 d . . . . .
Al2 Al 0.48038(10) 0.26413(11) 0.64539(7) 0.0115(3) Uani 1 1 d . . . . .
C2 C 0.7065(5) 0.5314(5) 0.7869(3) 0.0346(19) Uani 1 1 d . . . . .
H2A H 0.6939 0.4778 0.7718 0.041 Uiso 1 1 calc R U . . .
H2B H 0.7624 0.5490 0.7838 0.041 Uiso 1 1 calc R U . . .
Cl2 Cl -0.19307(19) 0.44007(18) 0.37648(10) 0.0708(8) Uani 1 1 d . . . . .
Ag03 Ag 0.58744(4) 0.15602(4) 0.68524(4) 0.04270(19) Uani 1 1 d . . . . .
Al3 Al -0.01365(10) 0.26966(11) 0.85194(7) 0.0101(3) Uani 1 1 d . . . . .
C3 C 0.7114(7) 0.0435(8) 0.7136(6) 0.090(4) Uani 1 1 d . . . . .
H3A H 0.7650 0.0635 0.7260 0.108 Uiso 1 1 calc R U . . .
H3B H 0.7026 -0.0128 0.7169 0.108 Uiso 1 1 calc R U . . .
Cl3 Cl 0.65970(16) 0.58879(16) 0.73689(9) 0.0653(7) Uani 1 1 d . . . . .
Ag04 Ag -0.09045(4) 0.34496(4) 0.31840(3) 0.03552(16) Uani 1 1 d . . . . .
Cl4 Cl 0.67675(12) 0.53783(12) 0.86903(10) 0.0480(6) Uani 1 1 d . . . . .
Al4 Al 0.01576(10) 0.23699(10) 0.35227(7) 0.0106(3) Uani 1 1 d . . . . .
C4 C -0.2217(5) 0.4558(5) 0.2980(4) 0.038(2) Uani 1 1 d . . . . .
H4A H -0.2039 0.5101 0.2864 0.046 Uiso 1 1 calc R U . . .
H4B H -0.2781 0.4447 0.2959 0.046 Uiso 1 1 calc R U . . .
Cl5 Cl 0.65206(16) 0.07731(17) 0.76938(11) 0.0711(8) Uani 1 1 d . . . . .
Cl7 Cl 0.20132(14) 0.07802(18) 0.87277(11) 0.0689(8) Uani 1 1 d . . . . .
Cl6 Cl 0.69821(19) 0.06763(17) 0.63463(11) 0.0741(9) Uani 1 1 d . . . . .
Cl8 Cl 0.15340(13) 0.06116(14) 0.73739(9) 0.0553(6) Uani 1 1 d . . . . .
O1_1 O 0.0292(5) 0.3304(5) 0.3874(6) 0.0140(18) Uani 0.559(5) 1 d D U P A 1
C1_1 C 0.0839(6) 0.3923(7) 0.4038(4) 0.0169(13) Uani 0.559(5) 1 d D U P A 1
C2_1 C 0.1165(5) 0.4315(5) 0.3395(4) 0.032(2) Uani 0.559(5) 1 d D U P A 1
F1_1 F 0.0612(9) 0.4564(11) 0.3060(6) 0.050(4) Uani 0.559(5) 1 d D U P A 1
F2_1 F 0.1406(6) 0.3822(5) 0.2989(4) 0.041(2) Uani 0.559(5) 1 d D U P A 1
F3_1 F 0.1752(4) 0.4884(4) 0.3501(3) 0.0350(15) Uani 0.559(5) 1 d D U P A 1
C3_1 C 0.1477(5) 0.3726(5) 0.4477(4) 0.0221(19) Uani 0.559(5) 1 d D U P A 1
F4_1 F 0.1179(6) 0.3235(6) 0.4924(5) 0.036(3) Uani 0.559(5) 1 d D U P A 1
F5_1 F 0.1974(5) 0.3437(6) 0.4116(5) 0.039(2) Uani 0.559(5) 1 d D U P A 1
F6_1 F 0.1879(5) 0.4338(4) 0.4785(5) 0.033(2) Uani 0.559(5) 1 d D U P A 1
C4_1 C 0.0428(5) 0.4473(5) 0.4433(5) 0.034(2) Uani 0.559(5) 1 d D U P A 1
F7_1 F 0.0286(5) 0.4205(5) 0.5031(4) 0.038(2) Uani 0.559(5) 1 d D U P A 1
F8_1 F 0.0820(5) 0.5186(4) 0.4483(5) 0.046(2) Uani 0.559(5) 1 d D U P A 1
F9_1 F -0.0217(5) 0.4541(7) 0.4147(5) 0.051(2) Uani 0.559(5) 1 d D U P A 1
O1_2 O 0.0527(6) 0.3205(7) 0.3952(8) 0.0140(18) Uani 0.441(5) 1 d D U P A 2
C1_2 C 0.1021(7) 0.3885(8) 0.4026(5) 0.0169(13) Uani 0.441(5) 1 d D U P A 2
C2_2 C 0.1763(6) 0.3914(6) 0.3620(5) 0.022(2) Uani 0.441(5) 1 d D U P A 2
F1_2 F 0.2243(6) 0.3573(7) 0.3944(5) 0.035(3) Uani 0.441(5) 1 d D U P A 2
F2_2 F 0.2104(6) 0.4623(5) 0.3529(5) 0.0350(15) Uani 0.441(5) 1 d D U P A 2
F3_2 F 0.1592(7) 0.3567(6) 0.3056(5) 0.025(2) Uani 0.441(5) 1 d D U P A 2
C3_2 C 0.0616(7) 0.4528(6) 0.3789(6) 0.036(3) Uani 0.441(5) 1 d D U P A 2
F4_2 F -0.0130(7) 0.4413(9) 0.3949(7) 0.051(2) Uani 0.441(5) 1 d D U P A 2
F5_2 F 0.0592(13) 0.4543(15) 0.3120(7) 0.054(5) Uani 0.441(5) 1 d D U P A 2
F6_2 F 0.0959(6) 0.5213(5) 0.3999(6) 0.047(3) Uani 0.441(5) 1 d D U P A 2
C4_2 C 0.1197(6) 0.3988(6) 0.4768(5) 0.026(2) Uani 0.441(5) 1 d D U P A 2
F7_2 F 0.0617(6) 0.4122(7) 0.5116(5) 0.032(2) Uani 0.441(5) 1 d D U P A 2
F8_2 F 0.1743(6) 0.4596(6) 0.4863(5) 0.023(2) Uani 0.441(5) 1 d D U P A 2
F9_2 F 0.1429(7) 0.3386(7) 0.5018(7) 0.035(3) Uani 0.441(5) 1 d D U P A 2
O1_3 O 0.4690(5) 0.1682(5) 0.6102(5) 0.0185(14) Uani 0.464(5) 1 d D U P B 1
C1_3 C 0.4167(6) 0.1059(7) 0.5881(5) 0.0173(14) Uani 0.464(5) 1 d D U P B 1
C2_3 C 0.3670(6) 0.0732(5) 0.6469(5) 0.027(2) Uani 0.464(5) 1 d D U P B 1
F1_3 F 0.3096(6) 0.0179(6) 0.6283(6) 0.058(3) Uani 0.464(5) 1 d D U P B 1
F2_3 F 0.3417(7) 0.1256(7) 0.6801(6) 0.038(3) Uani 0.464(5) 1 d D U P B 1
F3_3 F 0.4068(7) 0.0404(9) 0.6891(6) 0.049(4) Uani 0.464(5) 1 d D U P B 1
C3_3 C 0.4621(6) 0.0475(5) 0.5596(5) 0.027(2) Uani 0.464(5) 1 d D U P B 1
F4_3 F 0.5162(6) 0.0360(6) 0.6022(6) 0.050(3) Uani 0.464(5) 1 d D U P B 1
F5_3 F 0.4194(5) -0.0199(4) 0.5487(5) 0.039(2) Uani 0.464(5) 1 d D U P B 1
F6_3 F 0.4961(5) 0.0704(5) 0.5039(4) 0.043(2) Uani 0.464(5) 1 d D U P B 1
C4_3 C 0.3681(6) 0.1284(7) 0.5310(5) 0.033(3) Uani 0.464(5) 1 d D U P B 1
F7_3 F 0.3139(5) 0.1614(5) 0.5549(4) 0.040(2) Uani 0.464(5) 1 d D U P B 1
F8_3 F 0.4101(6) 0.1790(5) 0.4911(5) 0.046(3) Uani 0.464(5) 1 d D U P B 1
F9_3 F 0.3334(10) 0.0698(7) 0.4923(7) 0.038(3) Uani 0.464(5) 1 d D U P B 1
O1_4 O 0.4400(4) 0.1890(4) 0.5987(4) 0.0185(14) Uani 0.536(5) 1 d D U P B 2
C1_4 C 0.3938(6) 0.1199(6) 0.5881(4) 0.0173(14) Uani 0.536(5) 1 d D U P B 2
C2_4 C 0.3168(5) 0.1157(5) 0.6228(4) 0.019(2) Uani 0.536(5) 1 d D U P B 2
F1_4 F 0.3255(6) 0.1471(5) 0.6815(4) 0.0215(18) Uani 0.536(5) 1 d D U P B 2
F2_4 F 0.2797(5) 0.0450(4) 0.6270(4) 0.0329(19) Uani 0.536(5) 1 d D U P B 2
F3_4 F 0.2715(4) 0.1538(4) 0.5886(4) 0.0331(17) Uani 0.536(5) 1 d D U P B 2
C3_4 C 0.3815(6) 0.1092(5) 0.5127(4) 0.021(2) Uani 0.536(5) 1 d D U P B 2
F4_4 F 0.4450(4) 0.0946(4) 0.4857(4) 0.0372(19) Uani 0.536(5) 1 d D U P B 2
F5_4 F 0.3649(6) 0.1690(4) 0.4840(4) 0.0334(19) Uani 0.536(5) 1 d D U P B 2
F6_4 F 0.3271(7) 0.0471(6) 0.5017(7) 0.033(3) Uani 0.536(5) 1 d D U P B 2
C4_4 C 0.4321(6) 0.0557(5) 0.6150(4) 0.031(2) Uani 0.536(5) 1 d D U P B 2
F7_4 F 0.5076(5) 0.0686(6) 0.6002(5) 0.050(3) Uani 0.536(5) 1 d D U P B 2
F8_4 F 0.4009(5) -0.0132(4) 0.5923(4) 0.0380(18) Uani 0.536(5) 1 d D U P B 2
F9_4 F 0.4309(7) 0.0564(7) 0.6801(4) 0.041(3) Uani 0.536(5) 1 d D U P B 2
O1_18 O 0.4385(4) 0.3421(4) 0.6354(4) 0.0214(16) Uani 0.630(10) 1 d D U P B 1
C1_18 C 0.3912(6) 0.3865(6) 0.6104(5) 0.0175(14) Uani 0.630(10) 1 d D U P B 1
C2_18 C 0.3754(6) 0.3687(6) 0.5363(5) 0.023(2) Uani 0.630(10) 1 d D U P B 1
F1_18 F 0.4371(4) 0.3515(5) 0.5059(4) 0.0241(18) Uani 0.630(10) 1 d D U P B 1
F2_18 F 0.3214(5) 0.3055(5) 0.5276(4) 0.032(2) Uani 0.630(10) 1 d D U P B 1
F3_18 F 0.3542(8) 0.4233(6) 0.4983(6) 0.0289(18) Uani 0.630(10) 1 d D U P B 1
C3_18 C 0.3134(5) 0.3722(5) 0.6465(5) 0.024(2) Uani 0.630(10) 1 d D U P B 1
F4_18 F 0.2896(5) 0.2978(4) 0.6566(5) 0.0319(18) Uani 0.630(10) 1 d D U P B 1
F5_18 F 0.2610(7) 0.4006(6) 0.6129(6) 0.029(2) Uani 0.630(10) 1 d D U P B 1
F6_18 F 0.3219(5) 0.4049(4) 0.7055(4) 0.0272(16) Uani 0.630(10) 1 d D U P B 1
C4_18 C 0.4290(6) 0.4717(5) 0.6182(5) 0.022(2) Uani 0.630(10) 1 d D U P B 1
F7_18 F 0.3784(6) 0.5177(6) 0.6104(5) 0.0306(18) Uani 0.630(10) 1 d D U P B 1
F8_18 F 0.4812(9) 0.4929(10) 0.5719(7) 0.030(3) Uani 0.630(10) 1 d D U P B 1
F9_18 F 0.4622(5) 0.4837(5) 0.6774(4) 0.0288(18) Uani 0.630(10) 1 d D U P B 1
O1_19 O 0.4320(8) 0.3214(8) 0.6069(7) 0.0214(16) Uani 0.370(10) 1 d D U P B 2
C1_19 C 0.3871(9) 0.3731(9) 0.5948(7) 0.0175(14) Uani 0.370(10) 1 d D U P B 2
C2_19 C 0.3706(9) 0.3718(9) 0.5198(7) 0.024(3) Uani 0.370(10) 1 d D U P B 2
F1_19 F 0.4332(8) 0.3699(9) 0.4861(7) 0.026(3) Uani 0.370(10) 1 d D U P B 2
F2_19 F 0.3426(14) 0.4339(11) 0.5093(12) 0.0289(18) Uani 0.370(10) 1 d D U P B 2
F3_19 F 0.3216(9) 0.3090(8) 0.5008(7) 0.029(3) Uani 0.370(10) 1 d D U P B 2
C3_19 C 0.3110(8) 0.3475(9) 0.6326(8) 0.029(3) Uani 0.370(10) 1 d D U P B 2
F4_19 F 0.3157(9) 0.3704(10) 0.6956(7) 0.046(4) Uani 0.370(10) 1 d D U P B 2
F5_19 F 0.2883(8) 0.2724(8) 0.6325(8) 0.038(3) Uani 0.370(10) 1 d D U P B 2
F6_19 F 0.2556(11) 0.3757(11) 0.6033(11) 0.037(5) Uani 0.370(10) 1 d D U P B 2
C4_19 C 0.4256(10) 0.4532(8) 0.6195(8) 0.020(3) Uani 0.370(10) 1 d D U P B 2
F7_19 F 0.4623(9) 0.4512(9) 0.6778(6) 0.031(3) Uani 0.370(10) 1 d D U P B 2
F8_19 F 0.3766(12) 0.5015(11) 0.6264(10) 0.0306(18) Uani 0.370(10) 1 d D U P B 2
F9_19 F 0.4811(13) 0.4851(17) 0.5787(10) 0.025(4) Uani 0.370(10) 1 d D U P B 2

loop_
_atom_site_aniso_label
_atom_site_aniso_U_11
_atom_site_aniso_U_22
_atom_site_aniso_U_33
_atom_site_aniso_U_23
_atom_site_aniso_U_13
_atom_site_aniso_U_12
O1_17 0.011(2) 0.048(3) 0.0147(19) -0.0087(19) 0.0035(16) -0.0079(18)
C1_17 0.011(2) 0.030(3) 0.011(2) 0.0015(19) -0.0008(18) 0.0058(19)
C2_17 0.018(3) 0.019(3) 0.016(2) 0.0001(19) -0.0037(19) 0.002(2)
F1_17 0.041(2) 0.038(2) 0.036(2) 0.0177(18) -0.0174(19) -0.0011(18)
F2_17 0.0131(18) 0.050(3) 0.030(2) 0.0066(18) 0.0065(15) 0.0100(16)
F3_17 0.023(2) 0.036(2) 0.0284(19) -0.0066(17) -0.0032(16) 0.0014(15)
C3_17 0.023(3) 0.025(3) 0.036(3) 0.003(2) -0.003(2) 0.012(2)
F4_17 0.026(2) 0.037(2) 0.045(2) 0.0070(19) -0.0132(18) 0.0161(17)
F5_17 0.053(3) 0.054(3) 0.057(3) -0.027(2) -0.022(2) 0.032(2)
F6_17 0.032(2) 0.027(2) 0.063(3) 0.022(2) -0.0022(19) 0.0034(17)
C4_17 0.020(3) 0.030(3) 0.011(2) -0.001(2) 0.002(2) 0.006(2)
F7_17 0.0158(18) 0.041(2) 0.0121(16) 0.0023(16) -0.0043(14) -0.0012(15)
F8_17 0.029(2) 0.044(3) 0.0173(17) 0.0055(16) 0.0082(15) 0.0096(17)
F9_17 0.058(3) 0.022(2) 0.030(2) -0.0017(16) -0.0104(19) 0.0177(18)
O1_16 0.027(2) 0.018(2) 0.0082(16) 0.0032(14) 0.0038(15) 0.0050(16)
C1_16 0.022(3) 0.020(3) 0.015(2) -0.0027(19) 0.0014(19) 0.0001(19)
C2_16 0.029(3) 0.029(3) 0.016(2) 0.002(2) 0.000(2) 0.012(2)
F1_16 0.0228(19) 0.048(2) 0.0291(19) -0.0050(17) -0.0016(15) 0.0102(17)
F2_16 0.045(2) 0.046(2) 0.0113(14) -0.0041(15) 0.0107(15) 0.0241(19)
F3_16 0.054(3) 0.025(2) 0.031(2) 0.0011(15) -0.0062(18) 0.0145(18)
C3_16 0.025(3) 0.038(3) 0.024(3) -0.009(2) 0.004(2) -0.006(2)
F4_16 0.021(2) 0.067(3) 0.059(3) -0.019(2) -0.0013(19) 0.0086(18)
F5_16 0.054(3) 0.036(2) 0.034(2) -0.0049(17) 0.0154(19) -0.0180(19)
F6_16 0.037(2) 0.059(3) 0.029(2) -0.0209(19) 0.0029(17) -0.0066(19)
C4_16 0.030(3) 0.036(3) 0.026(3) 0.007(2) 0.006(2) 0.012(2)
F7_16 0.051(2) 0.033(2) 0.0253(17) 0.0094(16) 0.0070(17) 0.0237(17)
F8_16 0.048(2) 0.047(2) 0.0103(15) 0.0051(14) -0.0044(14) 0.0103(19)
F9_16 0.034(2) 0.033(2) 0.0247(18) 0.0073(17) 0.0114(16) -0.0024(16)
O1_15 0.040(3) 0.046(3) 0.032(2) 0.011(2) 0.006(2) 0.035(2)
C1_15 0.019(3) 0.027(3) 0.030(3) 0.009(2) -0.005(2) 0.008(2)
C2_15 0.016(3) 0.030(3) 0.035(3) 0.003(2) -0.005(2) 0.007(2)
F1_15 0.041(2) 0.035(2) 0.054(2) -0.0054(19) -0.0119(19) 0.0032(17)
F2_15 0.038(2) 0.044(3) 0.042(2) 0.0092(19) -0.0150(18) 0.0106(18)
F3_15 0.0261(19) 0.046(2) 0.0383(19) -0.0043(18) 0.0011(16) 0.0027(17)
C3_15 0.023(3) 0.027(3) 0.034(3) 0.003(2) 0.000(2) 0.005(2)
F4_15 0.031(2) 0.056(3) 0.043(2) -0.004(2) -0.0076(18) 0.001(2)
F5_15 0.028(2) 0.037(2) 0.039(2) 0.0042(18) 0.0066(17) 0.0002(17)
F6_15 0.030(2) 0.022(2) 0.064(3) 0.0001(19) 0.003(2) 0.0115(16)
C4_15 0.020(3) 0.023(3) 0.047(3) 0.008(2) 0.009(2) 0.007(2)
F7_15 0.039(2) 0.046(3) 0.0289(18) 0.0067(17) 0.0110(16) 0.0119(19)
F8_15 0.019(2) 0.048(3) 0.065(3) 0.012(2) 0.0018(19) 0.0160(18)
F9_15 0.053(3) 0.025(2) 0.068(3) 0.015(2) 0.024(2) 0.0024(18)
O1_14 0.050(3) 0.036(3) 0.0068(18) 0.0013(17) 0.0064(17) -0.011(2)
C1_14 0.019(3) 0.034(3) 0.006(2) -0.0004(19) 0.0019(18) 0.000(2)
C2_14 0.029(3) 0.038(3) 0.028(3) -0.006(2) 0.002(2) 0.013(3)
F1_14 0.082(3) 0.029(2) 0.044(2) -0.0007(19) -0.014(2) 0.011(2)
F2_14 0.043(3) 0.064(3) 0.0308(19) -0.0062(19) 0.0082(18) 0.023(2)
F3_14 0.038(2) 0.043(3) 0.069(3) -0.010(2) -0.018(2) 0.0218(19)
C3_14 0.023(3) 0.039(3) 0.026(3) 0.013(2) 0.001(2) 0.013(2)
F4_14 0.038(2) 0.039(2) 0.067(3) 0.011(2) 0.008(2) 0.0216(19)
F5_14 0.031(2) 0.035(2) 0.040(2) 0.0230(18) 0.0106(16) -0.0008(16)
F6_14 0.069(3) 0.064(3) 0.029(2) 0.0154(19) -0.014(2) 0.020(2)
C4_14 0.025(3) 0.053(4) 0.023(3) -0.012(2) 0.013(2) -0.009(2)
F7_14 0.018(2) 0.095(4) 0.084(4) -0.039(3) 0.009(2) 0.005(2)
F8_14 0.030(2) 0.084(3) 0.0161(17) -0.0197(19) 0.0056(16) -0.008(2)
F9_14 0.069(3) 0.057(3) 0.033(2) -0.017(2) 0.021(2) -0.045(2)
O1_13 0.0089(9) 0.0150(9) 0.0109(7) 0.0026(6) 0.0035(6) 0.0030(6)
C1_13 0.012(2) 0.025(3) 0.015(2) 0.0025(19) 0.0046(18) 0.0035(19)
C2_13 0.021(3) 0.017(3) 0.032(3) 0.011(2) 0.001(2) 0.002(2)
F1_13 0.026(2) 0.032(2) 0.030(2) 0.0135(17) -0.0014(16) 0.0115(17)
F2_13 0.026(2) 0.027(2) 0.058(3) 0.0203(19) 0.0106(18) 0.0009(16)
F3_13 0.026(2) 0.026(2) 0.040(2) -0.0062(17) -0.0011(17) 0.0108(16)
C3_13 0.010(2) 0.024(3) 0.020(2) 0.008(2) 0.000(2) 0.000(2)
F4_13 0.0210(19) 0.032(2) 0.0356(19) 0.0212(17) -0.0019(16) 0.0087(15)
F5_13 0.026(2) 0.037(2) 0.0239(18) -0.0036(16) -0.0058(15) 0.0053(16)
F6_13 0.0075(17) 0.046(3) 0.033(2) 0.0116(18) 0.0059(15) 0.0028(16)
C4_13 0.022(3) 0.022(3) 0.021(2) 0.007(2) 0.003(2) 0.009(2)
F7_13 0.045(2) 0.024(2) 0.0268(19) -0.0042(15) 0.0051(17) 0.0176(17)
F8_13 0.026(2) 0.047(3) 0.0192(18) 0.0069(17) 0.0133(15) 0.0094(17)
F9_13 0.0203(19) 0.039(2) 0.0197(18) 0.0025(16) -0.0027(15) 0.0003(15)
O1_12 0.030(2) 0.036(3) 0.0131(19) 0.0027(17) -0.0049(16) -0.0031(19)
C1_12 0.023(3) 0.037(3) 0.006(2) 0.003(2) 0.0009(19) 0.001(2)
C2_12 0.041(3) 0.067(4) 0.032(3) 0.004(3) 0.002(3) 0.018(3)
F1_12 0.039(2) 0.070(3) 0.026(2) 0.011(2) 0.0090(18) -0.010(2)
F2_12 0.068(3) 0.066(3) 0.0219(17) -0.0070(18) 0.0110(18) 0.028(2)
F3_12 0.032(2) 0.063(3) 0.050(2) 0.017(2) 0.0058(18) 0.026(2)
C3_12 0.046(3) 0.046(4) 0.024(3) 0.005(2) -0.005(2) -0.007(3)
F4_12 0.030(2) 0.064(3) 0.031(2) 0.0061(18) -0.0023(15) -0.0164(18)
F5_12 0.092(4) 0.035(2) 0.043(2) 0.000(2) -0.003(2) 0.019(2)
F6_12 0.073(3) 0.094(4) 0.026(2) 0.006(2) -0.018(2) -0.039(3)
C4_12 0.045(3) 0.044(4) 0.030(3) 0.002(3) 0.005(2) 0.010(3)
F7_12 0.030(2) 0.075(3) 0.041(2) -0.003(2) -0.0002(17) 0.0273(19)
F8_12 0.083(4) 0.069(3) 0.0175(17) 0.0171(19) -0.0045(19) 0.037(3)
F9_12 0.057(3) 0.034(2) 0.043(2) 0.0045(18) 0.001(2) 0.0155(19)
O1_11 0.0130(18) 0.018(2) 0.0100(16) 0.0010(14) 0.0018(14) 0.0069(15)
C1_11 0.015(2) 0.015(2) 0.013(2) -0.0022(18) -0.0019(18) -0.0019(18)
C2_11 0.035(3) 0.053(4) 0.029(3) -0.007(3) 0.002(3) -0.015(3)
F1_11 0.051(3) 0.077(3) 0.056(3) -0.035(2) 0.032(2) -0.011(2)
F2_11 0.042(2) 0.066(3) 0.028(2) -0.004(2) 0.0087(17) -0.028(2)
F3_11 0.066(3) 0.070(3) 0.032(2) 0.017(2) -0.005(2) -0.032(2)
C3_11 0.027(3) 0.032(3) 0.046(3) -0.014(3) -0.010(2) 0.008(2)
F4_11 0.030(2) 0.064(3) 0.051(3) -0.034(2) 0.0026(19) 0.012(2)
F5_11 0.074(3) 0.033(3) 0.073(3) -0.002(2) -0.022(3) 0.026(2)
F6_11 0.032(2) 0.039(2) 0.0274(19) -0.0097(17) -0.0080(16) 0.0055(17)
C4_11 0.031(3) 0.044(4) 0.052(3) -0.002(3) -0.021(3) 0.006(3)
F7_11 0.057(3) 0.079(4) 0.035(2) 0.030(2) -0.008(2) -0.003(3)
F8_11 0.0176(19) 0.050(3) 0.082(3) -0.014(2) -0.0232(19) 0.0121(17)
F9_11 0.044(3) 0.037(2) 0.121(4) -0.014(3) -0.039(3) 0.023(2)
O1_10 0.0162(19) 0.021(2) 0.030(2) -0.0008(18) 0.0033(17) 0.0120(14)
C1_10 0.012(2) 0.009(2) 0.028(2) -0.0020(19) 0.0047(19) 0.0080(16)
C2_10 0.021(3) 0.020(3) 0.024(2) -0.003(2) -0.008(2) 0.011(2)
F1_10 0.031(2) 0.043(2) 0.0242(16) -0.0114(17) -0.0105(16) 0.0059(17)
F2_10 0.023(2) 0.038(2) 0.058(3) 0.0036(19) -0.0075(18) 0.0190(17)
F3_10 0.0203(19) 0.025(2) 0.0369(19) -0.0007(16) 0.0031(15) 0.0046(15)
C3_10 0.017(3) 0.017(3) 0.028(3) -0.008(2) -0.008(2) 0.001(2)
F4_10 0.0262(19) 0.034(2) 0.042(2) -0.0169(17) 0.0023(16) 0.0014(15)
F5_10 0.038(2) 0.0309(19) 0.0295(19) -0.0004(15) 0.0045(17) 0.0109(16)
F6_10 0.0259(19) 0.031(2) 0.0372(19) -0.0103(17) 0.0071(16) 0.0105(15)
C4_10 0.024(3) 0.021(3) 0.030(3) 0.000(2) 0.001(2) 0.009(2)
F7_10 0.0296(19) 0.029(2) 0.067(3) 0.012(2) 0.0144(18) -0.0002(15)
F8_10 0.047(2) 0.018(2) 0.058(3) 0.0042(18) 0.011(2) 0.0192(17)
F9_10 0.059(3) 0.029(2) 0.031(2) 0.0067(17) 0.0058(19) 0.0102(19)
O1_9 0.025(2) 0.015(2) 0.0185(18) -0.0023(16) 0.0088(16) 0.0061(16)
C1_9 0.011(2) 0.012(3) 0.025(3) 0.000(2) 0.0070(19) 0.0004(18)
C2_9 0.019(3) 0.020(3) 0.028(3) -0.003(2) 0.005(2) 0.002(2)
F1_9 0.023(2) 0.023(2) 0.0272(18) -0.0018(15) 0.0075(15) 0.0014(15)
F2_9 0.027(2) 0.021(2) 0.050(2) 0.0002(16) 0.0196(17) -0.0085(16)
F3_9 0.0201(19) 0.038(2) 0.041(2) -0.0034(17) 0.0017(16) 0.0100(17)
C3_9 0.021(3) 0.016(3) 0.030(3) -0.006(2) 0.007(2) 0.003(2)
F4_9 0.0244(19) 0.0159(19) 0.0427(19) -0.0119(17) 0.0053(17) 0.0020(14)
F5_9 0.031(2) 0.021(2) 0.041(2) -0.0119(16) -0.0028(16) 0.0002(16)
F6_9 0.047(3) 0.0124(19) 0.043(2) 0.0035(16) 0.0046(19) 0.0051(16)
C4_9 0.022(3) 0.015(3) 0.022(2) 0.005(2) -0.001(2) 0.002(2)
F7_9 0.024(2) 0.033(2) 0.0291(18) 0.0106(16) 0.0015(15) 0.0113(16)
F8_9 0.050(2) 0.0183(19) 0.0233(18) 0.0158(15) 0.0080(17) 0.0091(17)
F9_9 0.030(2) 0.023(2) 0.0176(17) 0.0021(15) -0.0037(15) 0.0026(15)
O1_8 0.019(2) 0.039(3) 0.0139(18) 0.0043(18) -0.0033(16) -0.0086(17)
C1_8 0.006(2) 0.031(3) 0.019(2) 0.001(2) -0.0032(18) 0.0034(19)
C2_8 0.026(3) 0.030(3) 0.026(3) -0.003(2) -0.007(2) -0.004(2)
F1_8 0.029(2) 0.053(3) 0.0216(19) 0.0037(17) 0.0025(15) 0.0169(18)
F2_8 0.029(2) 0.036(2) 0.0289(19) -0.0070(17) -0.0070(16) -0.0053(16)
F3_8 0.040(2) 0.036(2) 0.0254(19) 0.0065(16) -0.0078(17) 0.0073(18)
C3_8 0.024(3) 0.039(3) 0.032(3) -0.008(2) -0.002(2) 0.015(2)
F4_8 0.033(2) 0.072(3) 0.029(2) -0.0055(19) 0.0067(17) 0.022(2)
F5_8 0.068(3) 0.031(2) 0.048(2) -0.0102(17) -0.009(2) 0.0305(19)
F6_8 0.0151(19) 0.081(3) 0.071(3) -0.024(3) -0.0131(19) 0.022(2)
C4_8 0.022(3) 0.030(3) 0.019(3) 0.003(2) -0.008(2) -0.006(2)
F7_8 0.042(2) 0.032(2) 0.0264(18) 0.0089(16) -0.0137(17) -0.0036(17)
F8_8 0.033(2) 0.048(3) 0.037(2) 0.017(2) -0.0098(17) -0.0163(18)
F9_8 0.050(2) 0.039(2) 0.033(2) 0.0003(18) -0.0065(18) 0.0164(19)
O1_7 0.023(2) 0.0132(19) 0.0109(16) 0.0046(14) 0.0068(15) 0.0056(15)
C1_7 0.014(2) 0.007(2) 0.014(2) 0.0006(18) 0.0040(18) 0.0028(18)
C2_7 0.024(3) 0.009(3) 0.035(3) 0.002(2) 0.008(2) 0.002(2)
F1_7 0.047(3) 0.017(2) 0.046(2) -0.0020(17) 0.0284(19) 0.0142(17)
F2_7 0.034(2) 0.0176(19) 0.066(3) 0.0046(18) 0.030(2) -0.0007(16)
F3_7 0.0160(19) 0.036(2) 0.051(2) 0.0038(19) -0.0059(17) 0.0035(15)
C3_7 0.025(3) 0.011(3) 0.020(2) -0.004(2) 0.003(2) 0.004(2)
F4_7 0.039(2) 0.0177(18) 0.040(2) -0.0054(17) 0.0131(17) 0.0078(15)
F5_7 0.040(2) 0.0151(19) 0.031(2) -0.0030(15) -0.0084(16) -0.0001(16)
F6_7 0.039(2) 0.0103(17) 0.0238(16) 0.0052(14) 0.0067(15) 0.0062(14)
C4_7 0.038(3) 0.014(3) 0.007(2) 0.0068(19) 0.001(2) 0.004(2)
F7_7 0.039(2) 0.031(2) 0.0331(19) 0.0078(16) -0.0141(16) 0.0153(17)
F8_7 0.067(3) 0.021(2) 0.0137(17) 0.0116(15) 0.0097(17) 0.0064(18)
F9_7 0.056(3) 0.023(2) 0.0135(17) 0.0006(15) -0.0110(18) 0.0019(17)
O1_6 0.015(2) 0.020(2) 0.0125(17) 0.0001(15) 0.0019(15) -0.0014(16)
C1_6 0.023(3) 0.023(3) 0.012(2) 0.0022(18) -0.0025(19) 0.0004(19)
C2_6 0.039(3) 0.029(3) 0.019(3) 0.006(2) -0.008(2) 0.009(2)
F1_6 0.028(2) 0.054(3) 0.031(2) 0.0110(19) -0.0064(16) 0.0177(18)
F2_6 0.074(3) 0.033(2) 0.0207(17) 0.0101(16) -0.0120(18) 0.011(2)
F3_6 0.057(3) 0.026(2) 0.0283(18) 0.0006(16) -0.0067(18) 0.0121(18)
C3_6 0.044(3) 0.037(3) 0.024(3) 0.008(2) 0.010(2) 0.009(3)
F4_6 0.039(2) 0.055(3) 0.0285(19) 0.0024(19) 0.0120(18) 0.0159(19)
F5_6 0.047(3) 0.038(2) 0.045(2) 0.0144(19) 0.024(2) -0.0004(18)
F6_6 0.070(3) 0.068(3) 0.0129(17) 0.0022(17) 0.0158(18) 0.020(2)
C4_6 0.038(3) 0.029(3) 0.013(2) 0.001(2) -0.009(2) -0.001(2)
F7_6 0.074(3) 0.024(2) 0.038(2) -0.0057(18) -0.020(2) 0.014(2)
F8_6 0.060(3) 0.038(2) 0.0186(17) -0.0047(16) -0.0202(18) 0.000(2)
F9_6 0.044(2) 0.043(3) 0.0249(19) 0.0103(17) -0.0030(17) -0.0125(19)
O1_5 0.0147(19) 0.021(2) 0.033(2) -0.0003(17) 0.0030(16) 0.0109(15)
C1_5 0.019(2) 0.018(2) 0.021(2) -0.0028(18) -0.0004(18) 0.0143(19)
C2_5 0.017(3) 0.029(3) 0.029(3) 0.001(2) 0.001(2) 0.004(2)
F1_5 0.049(2) 0.033(2) 0.028(2) 0.0043(16) -0.0122(18) 0.0125(18)
F2_5 0.027(2) 0.045(3) 0.0269(19) -0.0072(17) 0.0029(16) 0.0186(18)
F3_5 0.0257(19) 0.029(2) 0.041(2) -0.0060(17) -0.0118(16) 0.0058(15)
C3_5 0.017(3) 0.018(3) 0.029(3) -0.001(2) 0.000(2) 0.008(2)
F4_5 0.030(2) 0.032(2) 0.0325(19) 0.0102(17) -0.0073(16) 0.0111(17)
F5_5 0.0194(18) 0.028(2) 0.040(2) 0.0038(17) -0.0008(15) 0.0003(14)
F6_5 0.036(2) 0.0178(19) 0.039(2) 0.0017(16) 0.0021(17) 0.0162(16)
C4_5 0.017(3) 0.025(3) 0.035(3) 0.008(2) 0.001(2) 0.007(2)
F7_5 0.025(2) 0.032(2) 0.0323(18) -0.0009(16) -0.0068(16) 0.0033(16)
F8_5 0.0181(19) 0.030(2) 0.048(2) 0.0030(18) -0.0033(17) 0.0116(15)
F9_5 0.0206(19) 0.025(2) 0.042(2) 0.0027(16) 0.0068(16) 0.0091(15)
Ag01 0.0215(3) 0.0271(3) 0.0272(2) 0.0006(2) 0.0063(2) 0.01206(18)
C1 0.022(4) 0.026(4) 0.038(4) -0.001(3) -0.004(3) 0.008(2)
Cl1 0.0496(11) 0.0473(11) 0.0351(9) 0.0041(8) 0.0004(8) 0.0300(9)
Al1 0.0120(9) 0.0106(9) 0.0065(7) 0.0010(6) 0.0008(6) 0.0042(6)
Ag02 0.0224(3) 0.0217(3) 0.0318(2) -0.0053(2) 0.0099(2) 0.01003(18)
Al2 0.0089(9) 0.0150(9) 0.0109(7) 0.0026(6) 0.0035(6) 0.0030(6)
C2 0.044(5) 0.039(5) 0.029(4) 0.011(3) 0.018(3) 0.030(4)
Cl2 0.114(2) 0.0880(19) 0.0333(9) -0.0107(12) -0.0185(13) 0.0758(16)
Ag03 0.0252(3) 0.0323(4) 0.0733(5) 0.0250(4) -0.0034(3) 0.0122(2)
Al3 0.0114(10) 0.0100(9) 0.0092(8) 0.0010(7) 0.0019(7) 0.0026(6)
C3 0.086(8) 0.094(9) 0.112(9) 0.037(8) 0.020(8) 0.071(7)
Cl3 0.0903(18) 0.0953(19) 0.0337(9) -0.0116(11) -0.0017(10) 0.0760(15)
Ag04 0.0320(3) 0.0351(4) 0.0457(4) 0.0091(3) 0.0024(3) 0.0219(2)
Cl4 0.0571(13) 0.0529(12) 0.0454(11) 0.0095(9) 0.0138(10) 0.0391(10)
Al4 0.0121(10) 0.0088(10) 0.0108(8) 0.0004(7) -0.0006(7) 0.0021(6)
C4 0.032(4) 0.045(5) 0.043(4) 0.012(4) 0.000(3) 0.020(4)
Cl5 0.0918(19) 0.094(2) 0.0489(12) 0.0252(13) 0.0184(12) 0.0716(16)
Cl7 0.0530(13) 0.119(2) 0.0491(12) -0.0292(13) -0.0172(10) 0.0539(15)
Cl6 0.127(2) 0.0719(18) 0.0424(11) 0.0072(12) 0.0112(14) 0.0671(17)
Cl8 0.0617(13) 0.0850(17) 0.0330(9) -0.0047(10) 0.0031(9) 0.0490(13)
O1_1 0.013(4) 0.009(3) 0.018(3) 0.001(2) 0.000(3) -0.003(3)
C1_1 0.019(3) 0.013(2) 0.015(2) 0.0018(17) 0.004(2) -0.005(2)
C2_1 0.033(4) 0.031(4) 0.023(4) 0.009(3) -0.002(3) -0.019(3)
F1_1 0.058(6) 0.048(8) 0.037(5) 0.020(5) -0.023(4) -0.008(5)
F2_1 0.041(5) 0.049(5) 0.021(4) 0.003(3) 0.007(3) -0.017(4)
F3_1 0.034(4) 0.034(3) 0.026(2) 0.007(2) 0.000(3) -0.019(2)
C3_1 0.028(4) 0.022(4) 0.012(4) 0.003(3) -0.004(3) -0.007(3)
F4_1 0.048(6) 0.029(4) 0.024(4) 0.018(3) -0.020(4) -0.008(4)
F5_1 0.029(4) 0.041(5) 0.050(5) 0.000(4) -0.006(3) 0.015(4)
F6_1 0.035(4) 0.013(4) 0.047(5) 0.001(3) -0.025(4) 0.000(3)
C4_1 0.032(4) 0.025(4) 0.043(4) -0.014(3) -0.004(3) 0.002(3)
F7_1 0.039(5) 0.032(4) 0.041(4) -0.026(3) 0.006(4) 0.001(4)
F8_1 0.059(5) 0.023(3) 0.053(5) -0.015(3) -0.023(4) -0.002(3)
F9_1 0.039(3) 0.049(5) 0.068(6) -0.045(4) -0.017(3) 0.018(2)
O1_2 0.013(4) 0.009(3) 0.018(3) 0.001(2) 0.000(3) -0.003(3)
C1_2 0.019(3) 0.013(2) 0.015(2) 0.0018(17) 0.004(2) -0.005(2)
C2_2 0.022(4) 0.025(5) 0.014(4) 0.006(3) 0.005(3) -0.006(3)
F1_2 0.037(6) 0.043(6) 0.022(5) -0.001(4) -0.010(4) 0.000(5)
F2_2 0.034(4) 0.034(3) 0.026(2) 0.007(2) 0.000(3) -0.019(2)
F3_2 0.035(6) 0.027(5) 0.009(3) 0.008(3) 0.002(3) -0.002(4)
C3_2 0.038(5) 0.028(5) 0.046(6) 0.001(4) -0.011(4) 0.016(4)
F4_2 0.039(3) 0.049(5) 0.068(6) -0.045(4) -0.017(3) 0.018(2)
F5_2 0.073(10) 0.051(11) 0.047(6) 0.004(5) -0.021(5) 0.033(8)
F6_2 0.054(5) 0.026(4) 0.064(7) -0.011(4) -0.014(5) 0.016(4)
C4_2 0.026(5) 0.033(5) 0.016(4) 0.001(3) 0.006(3) 0.004(4)
F7_2 0.030(5) 0.035(6) 0.023(4) -0.011(4) 0.009(4) -0.012(4)
F8_2 0.028(4) 0.022(5) 0.020(4) -0.002(4) -0.003(3) 0.005(4)
F9_2 0.033(7) 0.031(5) 0.035(6) 0.012(4) 0.001(5) -0.003(5)
O1_3 0.016(4) 0.011(3) 0.027(3) -0.009(2) 0.003(3) -0.002(2)
C1_3 0.020(3) 0.012(3) 0.018(2) -0.0063(19) 0.002(2) -0.002(2)
C2_3 0.029(5) 0.018(5) 0.031(4) 0.009(3) 0.019(3) 0.000(3)
F1_3 0.056(6) 0.046(6) 0.061(6) -0.015(5) 0.031(5) -0.020(4)
F2_3 0.026(6) 0.039(6) 0.050(6) 0.001(4) 0.020(4) 0.005(4)
F3_3 0.059(7) 0.059(8) 0.031(5) 0.023(4) 0.022(4) 0.019(6)
C3_3 0.025(5) 0.021(4) 0.034(5) -0.019(3) 0.007(4) 0.005(3)
F4_3 0.051(5) 0.029(6) 0.073(6) -0.024(5) -0.026(4) 0.015(4)
F5_3 0.051(5) 0.019(4) 0.046(5) -0.013(3) -0.008(4) 0.006(3)
F6_3 0.050(5) 0.038(5) 0.037(4) -0.020(3) 0.024(4) 0.001(4)
C4_3 0.042(5) 0.025(5) 0.032(5) -0.005(4) -0.010(4) 0.007(4)
F7_3 0.040(5) 0.033(4) 0.049(5) -0.009(4) -0.023(4) 0.011(4)
F8_3 0.064(6) 0.039(5) 0.030(4) 0.009(4) -0.005(5) 0.003(5)
F9_3 0.065(7) 0.025(6) 0.026(5) -0.004(5) -0.025(5) 0.009(5)
O1_4 0.016(4) 0.011(3) 0.027(3) -0.009(2) 0.003(3) -0.002(2)
C1_4 0.020(3) 0.012(3) 0.018(2) -0.0063(19) 0.002(2) -0.002(2)
C2_4 0.017(4) 0.015(4) 0.022(4) -0.003(3) 0.004(3) -0.006(3)
F1_4 0.023(5) 0.022(5) 0.019(3) 0.002(3) 0.003(3) 0.003(3)
F2_4 0.034(4) 0.021(3) 0.035(4) 0.000(3) 0.010(4) -0.017(3)
F3_4 0.024(4) 0.035(4) 0.042(4) 0.001(3) -0.007(3) 0.011(3)
C3_4 0.026(4) 0.014(4) 0.020(4) -0.010(3) 0.003(3) -0.005(3)
F4_4 0.045(4) 0.035(4) 0.027(4) -0.011(3) 0.015(3) -0.003(3)
F5_4 0.061(5) 0.026(4) 0.014(3) 0.000(3) 0.005(4) 0.009(4)
F6_4 0.033(4) 0.017(5) 0.044(6) -0.005(4) -0.001(4) -0.006(4)
C4_4 0.047(5) 0.032(4) 0.019(4) -0.006(3) -0.003(3) 0.017(4)
F7_4 0.050(4) 0.052(7) 0.054(5) -0.021(5) -0.004(4) 0.024(4)
F8_4 0.047(4) 0.027(3) 0.043(5) -0.008(3) -0.004(4) 0.014(3)
F9_4 0.068(7) 0.040(6) 0.023(4) 0.005(3) -0.011(4) 0.029(6)
O1_18 0.023(3) 0.021(4) 0.024(4) 0.007(3) 0.003(3) 0.015(3)
C1_18 0.017(2) 0.013(3) 0.025(3) 0.010(2) 0.004(2) 0.009(2)
C2_18 0.017(4) 0.029(4) 0.027(4) 0.008(3) 0.003(3) 0.009(3)
F1_18 0.021(3) 0.033(5) 0.020(4) -0.005(3) 0.003(3) 0.009(3)
F2_18 0.027(3) 0.030(3) 0.036(5) 0.009(4) -0.005(4) -0.002(2)
F3_18 0.032(4) 0.030(3) 0.026(4) 0.008(3) 0.000(3) 0.010(2)
C3_18 0.021(4) 0.018(4) 0.033(4) 0.011(3) 0.008(3) 0.008(3)
F4_18 0.028(3) 0.020(4) 0.047(5) 0.014(3) 0.005(3) 0.005(3)
F5_18 0.018(3) 0.025(5) 0.047(4) 0.004(4) 0.002(3) 0.013(4)
F6_18 0.023(3) 0.025(4) 0.034(3) 0.011(3) 0.013(2) 0.007(3)
C4_18 0.026(4) 0.014(4) 0.027(4) 0.012(3) 0.003(3) 0.009(3)
F7_18 0.038(2) 0.025(4) 0.035(5) 0.015(3) 0.006(3) 0.023(3)
F8_18 0.033(5) 0.020(5) 0.037(5) 0.021(4) 0.011(4) 0.010(3)
F9_18 0.043(4) 0.021(4) 0.027(3) 0.001(3) 0.001(2) 0.021(4)
O1_19 0.023(3) 0.021(4) 0.024(4) 0.007(3) 0.003(3) 0.015(3)
C1_19 0.017(2) 0.013(3) 0.025(3) 0.010(2) 0.004(2) 0.009(2)
C2_19 0.027(6) 0.017(5) 0.029(5) 0.005(4) -0.004(4) 0.005(4)
F1_19 0.032(5) 0.025(7) 0.020(6) 0.007(5) -0.001(5) 0.003(4)
F2_19 0.032(4) 0.030(3) 0.026(4) 0.008(3) 0.000(3) 0.010(2)
F3_19 0.030(5) 0.023(5) 0.031(7) 0.001(5) -0.004(6) -0.004(4)
C3_19 0.016(5) 0.032(7) 0.044(6) 0.014(5) 0.013(4) 0.012(4)
F4_19 0.032(6) 0.063(10) 0.040(6) 0.004(6) 0.029(4) 0.003(7)
F5_19 0.032(6) 0.031(6) 0.052(8) 0.015(5) 0.016(6) 0.008(5)
F6_19 0.014(5) 0.039(10) 0.061(9) 0.014(7) 0.016(5) 0.011(6)
C4_19 0.019(5) 0.016(5) 0.026(6) 0.011(4) 0.001(4) 0.009(4)
F7_19 0.044(6) 0.028(8) 0.026(5) -0.003(5) -0.004(4) 0.019(6)
F8_19 0.038(2) 0.025(4) 0.035(5) 0.015(3) 0.006(3) 0.023(3)
F9_19 0.021(6) 0.030(9) 0.020(6) 0.002(6) -0.007(5) -0.008(5)

loop_
_atom_type_symbol
_atom_type_description
_atom_type_scat_dispersion_real
_atom_type_scat_dispersion_imag
_atom_type_scat_source
C C 0.0033 0.0016 'International Tables Vol C Tables 4.2.6.8 and 6.1.1.4'
O O 0.0106 0.0060 'International Tables Vol C Tables 4.2.6.8 and 6.1.1.4'
F F 0.0171 0.0103 'International Tables Vol C Tables 4.2.6.8 and 6.1.1.4'
Al Al 0.0645 0.0514 'International Tables Vol C Tables 4.2.6.8 and 6.1.1.4'
Cl Cl 0.1484 0.1585 'International Tables Vol C Tables 4.2.6.8 and 6.1.1.4'
Ag Ag -0.8971 1.1015 'International Tables Vol C Tables 4.2.6.8 and 6.1.1.4'
H H 0.0000 0.0000 'International Tables Vol C Tables 4.2.6.8 and 6.1.1.4'

loop_
_geom_angle_atom_site_label_1
_geom_angle_atom_site_label_2
_geom_angle_atom_site_label_3
_geom_angle
_geom_angle_site_symmetry_1
_geom_angle_site_symmetry_3
_geom_angle_publ_flag
C1_17 O1_17 Al4 150.9(4) . . ?
O1_17 C1_17 C3_17 112.5(5) . . ?
O1_17 C1_17 C4_17 109.0(5) . . ?
C3_17 C1_17 C4_17 109.2(4) . . ?
O1_17 C1_17 C2_17 107.3(4) . . ?
C3_17 C1_17 C2_17 108.5(4) . . ?
C4_17 C1_17 C2_17 110.4(4) . . ?
F2_17 C2_17 F3_17 107.6(5) . . ?
F2_17 C2_17 F1_17 106.4(5) . . ?
F3_17 C2_17 F1_17 107.3(4) . . ?
F2_17 C2_17 C1_17 112.9(4) . . ?
F3_17 C2_17 C1_17 111.3(4) . . ?
F1_17 C2_17 C1_17 111.0(5) . . ?
F4_17 C3_17 F5_17 108.7(5) . . ?
F4_17 C3_17 F6_17 108.4(5) . . ?
F5_17 C3_17 F6_17 107.6(5) . . ?
F4_17 C3_17 C1_17 111.2(5) . . ?
F5_17 C3_17 C1_17 110.0(5) . . ?
F6_17 C3_17 C1_17 110.8(5) . . ?
F8_17 C4_17 F7_17 107.9(4) . . ?
F8_17 C4_17 F9_17 108.6(5) . . ?
F7_17 C4_17 F9_17 107.2(5) . . ?
F8_17 C4_17 C1_17 113.5(5) . . ?
F7_17 C4_17 C1_17 110.0(4) . . ?
F9_17 C4_17 C1_17 109.5(4) . . ?
C1_16 O1_16 Al4 147.2(4) . . ?
O1_16 C1_16 C2_16 111.5(4) . . ?
O1_16 C1_16 C4_16 107.7(4) . . ?
C2_16 C1_16 C4_16 109.5(4) . . ?
O1_16 C1_16 C3_16 109.5(4) . . ?
C2_16 C1_16 C3_16 109.5(5) . . ?
C4_16 C1_16 C3_16 109.2(4) . . ?
F3_16 C2_16 F2_16 107.0(5) . . ?
F3_16 C2_16 F1_16 108.6(4) . . ?
F2_16 C2_16 F1_16 108.4(5) . . ?
F3_16 C2_16 C1_16 110.8(5) . . ?
F2_16 C2_16 C1_16 112.4(4) . . ?
F1_16 C2_16 C1_16 109.5(4) . . ?
F5_16 C3_16 F6_16 108.7(5) . . ?
F5_16 C3_16 F4_16 107.6(5) . . ?
F6_16 C3_16 F4_16 108.3(5) . . ?
F5_16 C3_16 C1_16 109.5(5) . . ?
F6_16 C3_16 C1_16 113.2(5) . . ?
F4_16 C3_16 C1_16 109.3(5) . . ?
F8_16 C4_16 F7_16 107.8(5) . . ?
F8_16 C4_16 F9_16 110.3(5) . . ?
F7_16 C4_16 F9_16 105.3(5) . . ?
F8_16 C4_16 C1_16 111.6(5) . . ?
F7_16 C4_16 C1_16 111.9(5) . . ?
F9_16 C4_16 C1_16 109.7(5) . . ?
C1_15 O1_15 Al4 168.5(4) . . ?
O1_15 C1_15 C3_15 109.7(5) . . ?
O1_15 C1_15 C2_15 110.3(5) . . ?
C3_15 C1_15 C2_15 110.9(5) . . ?
O1_15 C1_15 C4_15 108.6(5) . . ?
C3_15 C1_15 C4_15 107.9(5) . . ?
C2_15 C1_15 C4_15 109.5(5) . . ?
F3_15 C2_15 F1_15 107.0(5) . . ?
F3_15 C2_15 F2_15 108.0(5) . . ?
F1_15 C2_15 F2_15 107.4(5) . . ?
F3_15 C2_15 C1_15 110.6(4) . . ?
F1_15 C2_15 C1_15 112.4(5) . . ?
F2_15 C2_15 C1_15 111.3(5) . . ?
F4_15 C3_15 F5_15 107.7(5) . . ?
F4_15 C3_15 F6_15 109.0(5) . . ?
F5_15 C3_15 F6_15 106.1(5) . . ?
F4_15 C3_15 C1_15 111.4(5) . . ?
F5_15 C3_15 C1_15 110.9(5) . . ?
F6_15 C3_15 C1_15 111.6(5) . . ?
F7_15 C4_15 F9_15 109.0(5) . . ?
F7_15 C4_15 F8_15 108.1(5) . . ?
F9_15 C4_15 F8_15 106.8(5) . . ?
F7_15 C4_15 C1_15 111.5(5) . . ?
F9_15 C4_15 C1_15 110.1(5) . . ?
F8_15 C4_15 C1_15 111.2(5) . . ?
C1_14 O1_14 Al2 150.3(4) . . ?
O1_14 C1_14 C2_14 111.4(5) . . ?
O1_14 C1_14 C4_14 110.8(4) . . ?
C2_14 C1_14 C4_14 108.7(5) . . ?
O1_14 C1_14 C3_14 106.5(5) . . ?
C2_14 C1_14 C3_14 109.6(4) . . ?
C4_14 C1_14 C3_14 109.8(5) . . ?
F2_14 C2_14 F1_14 109.3(5) . . ?
F2_14 C2_14 F3_14 108.1(5) . . ?
F1_14 C2_14 F3_14 107.6(5) . . ?
F2_14 C2_14 C1_14 111.2(5) . . ?
F1_14 C2_14 C1_14 110.8(5) . . ?
F3_14 C2_14 C1_14 109.7(5) . . ?
F6_14 C3_14 F4_14 108.0(5) . . ?
F6_14 C3_14 F5_14 110.6(5) . . ?
F4_14 C3_14 F5_14 107.0(5) . . ?
F6_14 C3_14 C1_14 110.8(5) . . ?
F4_14 C3_14 C1_14 111.1(5) . . ?
F5_14 C3_14 C1_14 109.3(4) . . ?
F8_14 C4_14 F9_14 108.6(5) . . ?
F8_14 C4_14 F7_14 108.6(6) . . ?
F9_14 C4_14 F7_14 105.9(5) . . ?
F8_14 C4_14 C1_14 114.0(5) . . ?
F9_14 C4_14 C1_14 110.0(5) . . ?
F7_14 C4_14 C1_14 109.3(5) . . ?
C1_13 O1_13 Al2 144.2(3) . . ?
C1_13 O1_13 Ag03 117.7(3) . . ?
Al2 O1_13 Ag03 90.80(16) . . ?
O1_13 C1_13 C4_13 110.0(5) . . ?
O1_13 C1_13 C3_13 106.9(4) . . ?
C4_13 C1_13 C3_13 111.9(4) . . ?
O1_13 C1_13 C2_13 110.6(4) . . ?
C4_13 C1_13 C2_13 109.3(4) . . ?
C3_13 C1_13 C2_13 108.1(4) . . ?
F1_13 C2_13 F3_13 108.0(5) . . ?
F1_13 C2_13 F2_13 107.6(5) . . ?
F3_13 C2_13 F2_13 106.8(5) . . ?
F1_13 C2_13 C1_13 111.4(5) . . ?
F3_13 C2_13 C1_13 111.8(5) . . ?
F2_13 C2_13 C1_13 111.1(5) . . ?
F6_13 C3_13 F4_13 106.6(4) . . ?
F6_13 C3_13 F5_13 107.5(5) . . ?
F4_13 C3_13 F5_13 107.7(5) . . ?
F6_13 C3_13 C1_13 111.4(4) . . ?
F4_13 C3_13 C1_13 111.8(4) . . ?
F5_13 C3_13 C1_13 111.6(4) . . ?
F8_13 C4_13 F9_13 109.7(4) . . ?
F8_13 C4_13 F7_13 107.8(5) . . ?
F9_13 C4_13 F7_13 106.7(5) . . ?
F8_13 C4_13 C1_13 113.6(5) . . ?
F9_13 C4_13 C1_13 110.7(5) . . ?
F7_13 C4_13 C1_13 107.9(4) . . ?
C1_12 O1_12 Al1 155.5(4) . . ?
O1_12 C1_12 C4_12 109.2(5) . . ?
O1_12 C1_12 C2_12 109.7(5) . . ?
C4_12 C1_12 C2_12 110.5(5) . . ?
O1_12 C1_12 C3_12 109.8(4) . . ?
C4_12 C1_12 C3_12 109.8(5) . . ?
C2_12 C1_12 C3_12 107.8(5) . . ?
F3_12 C2_12 F2_12 107.6(6) . . ?
F3_12 C2_12 F1_12 108.3(6) . . ?
F2_12 C2_12 F1_12 109.9(5) . . ?
F3_12 C2_12 C1_12 111.5(5) . . ?
F2_12 C2_12 C1_12 111.8(5) . . ?
F1_12 C2_12 C1_12 107.6(5) . . ?
F4_12 C3_12 F6_12 106.0(5) . . ?
F4_12 C3_12 F5_12 111.7(5) . . ?
F6_12 C3_12 F5_12 108.1(6) . . ?
F4_12 C3_12 C1_12 110.1(5) . . ?
F6_12 C3_12 C1_12 111.8(5) . . ?
F5_12 C3_12 C1_12 109.0(5) . . ?
F7_12 C4_12 F8_12 109.0(5) . . ?
F7_12 C4_12 F9_12 109.7(5) . . ?
F8_12 C4_12 F9_12 106.5(5) . . ?
F7_12 C4_12 C1_12 110.1(5) . . ?
F8_12 C4_12 C1_12 111.6(5) . . ?
F9_12 C4_12 C1_12 109.8(5) . . ?
C1_11 O1_11 Al1 148.7(4) . . ?
C1_11 O1_11 Ag02 116.3(3) . . ?
Al1 O1_11 Ag02 91.00(17) . . ?
O1_11 C1_11 C3_11 113.5(4) . . ?
O1_11 C1_11 C2_11 107.8(4) . . ?
C3_11 C1_11 C2_11 110.0(5) . . ?
O1_11 C1_11 C4_11 108.5(4) . . ?
C3_11 C1_11 C4_11 107.9(5) . . ?
C2_11 C1_11 C4_11 109.2(5) . . ?
F3_11 C2_11 F1_11 107.4(6) . . ?
F3_11 C2_11 F2_11 109.0(5) . . ?
F1_11 C2_11 F2_11 107.7(5) . . ?
F3_11 C2_11 C1_11 111.8(5) . . ?
F1_11 C2_11 C1_11 109.1(5) . . ?
F2_11 C2_11 C1_11 111.7(5) . . ?
F4_11 C3_11 F6_11 107.6(5) . . ?
F4_11 C3_11 F5_11 106.3(5) . . ?
F6_11 C3_11 F5_11 108.4(5) . . ?
F4_11 C3_11 C1_11 111.6(5) . . ?
F6_11 C3_11 C1_11 112.9(5) . . ?
F5_11 C3_11 C1_11 109.8(5) . . ?
F9_11 C4_11 F8_11 108.0(5) . . ?
F9_11 C4_11 F7_11 108.7(6) . . ?
F8_11 C4_11 F7_11 108.6(5) . . ?
F9_11 C4_11 C1_11 111.3(5) . . ?
F8_11 C4_11 C1_11 111.9(5) . . ?
F7_11 C4_11 C1_11 108.3(5) . . ?
C1_10 O1_10 Al1 159.3(3) . . ?
O1_10 C1_10 C3_10 107.6(4) . . ?
O1_10 C1_10 C2_10 110.0(4) . . ?
C3_10 C1_10 C2_10 110.4(4) . . ?
O1_10 C1_10 C4_10 111.5(4) . . ?
C3_10 C1_10 C4_10 109.0(4) . . ?
C2_10 C1_10 C4_10 108.3(4) . . ?
F3_10 C2_10 F1_10 107.4(4) . . ?
F3_10 C2_10 F2_10 106.8(5) . . ?
F1_10 C2_10 F2_10 106.7(4) . . ?
F3_10 C2_10 C1_10 111.9(4) . . ?
F1_10 C2_10 C1_10 112.4(4) . . ?
F2_10 C2_10 C1_10 111.3(4) . . ?
F6_10 C3_10 F5_10 107.8(5) . . ?
F6_10 C3_10 F4_10 106.6(4) . . ?
F5_10 C3_10 F4_10 107.5(4) . . ?
F6_10 C3_10 C1_10 111.2(4) . . ?
F5_10 C3_10 C1_10 111.4(4) . . ?
F4_10 C3_10 C1_10 112.1(4) . . ?
F8_10 C4_10 F9_10 108.3(5) . . ?
F8_10 C4_10 F7_10 108.1(5) . . ?
F9_10 C4_10 F7_10 107.5(5) . . ?
F8_10 C4_10 C1_10 113.1(4) . . ?
F9_10 C4_10 C1_10 110.3(4) . . ?
F7_10 C4_10 C1_10 109.5(4) . . ?
C1_9 O1_9 Al1 143.1(4) . . ?
C1_9 O1_9 Ag02 112.3(3) . . ?
Al1 O1_9 Ag02 90.33(18) . . ?
O1_9 C1_9 C3_9 108.7(4) . . ?
O1_9 C1_9 C2_9 112.2(5) . . ?
C3_9 C1_9 C2_9 107.7(4) . . ?
O1_9 C1_9 C4_9 109.3(4) . . ?
C3_9 C1_9 C4_9 110.7(5) . . ?
C2_9 C1_9 C4_9 108.3(4) . . ?
F2_9 C2_9 F3_9 107.9(5) . . ?
F2_9 C2_9 F1_9 108.3(5) . . ?
F3_9 C2_9 F1_9 108.5(5) . . ?
F2_9 C2_9 C1_9 111.7(5) . . ?
F3_9 C2_9 C1_9 110.0(5) . . ?
F1_9 C2_9 C1_9 110.4(5) . . ?
F6_9 C3_9 F5_9 109.2(5) . . ?
F6_9 C3_9 F4_9 106.4(5) . . ?
F5_9 C3_9 F4_9 106.0(5) . . ?
F6_9 C3_9 C1_9 113.8(5) . . ?
F5_9 C3_9 C1_9 111.2(5) . . ?
F4_9 C3_9 C1_9 109.9(4) . . ?
F8_9 C4_9 F7_9 107.1(4) . . ?
F8_9 C4_9 F9_9 108.1(5) . . ?
F7_9 C4_9 F9_9 106.3(5) . . ?
F8_9 C4_9 C1_9 113.3(5) . . ?
F7_9 C4_9 C1_9 110.7(4) . . ?
F9_9 C4_9 C1_9 110.9(4) . . ?
C1_8 O1_8 Al3 152.9(4) . . ?
O1_8 C1_8 C4_8 111.1(4) . . ?
O1_8 C1_8 C3_8 107.9(5) . . ?
C4_8 C1_8 C3_8 110.0(4) . . ?
O1_8 C1_8 C2_8 109.5(4) . . ?
C4_8 C1_8 C2_8 109.3(5) . . ?
C3_8 C1_8 C2_8 109.0(4) . . ?
F1_8 C2_8 F3_8 107.7(5) . . ?
F1_8 C2_8 F2_8 107.7(5) . . ?
F3_8 C2_8 F2_8 109.3(5) . . ?
F1_8 C2_8 C1_8 109.6(5) . . ?
F3_8 C2_8 C1_8 110.1(5) . . ?
F2_8 C2_8 C1_8 112.3(5) . . ?
F5_8 C3_8 F6_8 106.8(5) . . ?
F5_8 C3_8 F4_8 106.4(5) . . ?
F6_8 C3_8 F4_8 108.5(5) . . ?
F5_8 C3_8 C1_8 111.4(5) . . ?
F6_8 C3_8 C1_8 112.5(5) . . ?
F4_8 C3_8 C1_8 111.0(5) . . ?
F9_8 C4_8 F8_8 107.9(5) . . ?
F9_8 C4_8 F7_8 109.2(5) . . ?
F8_8 C4_8 F7_8 106.5(5) . . ?
F9_8 C4_8 C1_8 111.6(5) . . ?
F8_8 C4_8 C1_8 111.8(5) . . ?
F7_8 C4_8 C1_8 109.6(5) . . ?
C1_7 O1_7 Al3 145.7(4) . . ?
C1_7 O1_7 Ag01 119.1(3) . . ?
Al3 O1_7 Ag01 92.66(16) . . ?
O1_7 C1_7 C3_7 109.6(4) . . ?
O1_7 C1_7 C4_7 106.4(4) . . ?
C3_7 C1_7 C4_7 111.1(4) . . ?
O1_7 C1_7 C2_7 111.5(4) . . ?
C3_7 C1_7 C2_7 108.5(4) . . ?
C4_7 C1_7 C2_7 109.7(4) . . ?
F1_7 C2_7 F2_7 109.0(5) . . ?
F1_7 C2_7 F3_7 109.1(5) . . ?
F2_7 C2_7 F3_7 107.8(5) . . ?
F1_7 C2_7 C1_7 110.8(5) . . ?
F2_7 C2_7 C1_7 110.4(4) . . ?
F3_7 C2_7 C1_7 109.7(4) . . ?
F6_7 C3_7 F4_7 107.1(4) . . ?
F6_7 C3_7 F5_7 108.0(5) . . ?
F4_7 C3_7 F5_7 106.7(4) . . ?
F6_7 C3_7 C1_7 113.2(4) . . ?
F4_7 C3_7 C1_7 110.8(4) . . ?
F5_7 C3_7 C1_7 110.8(4) . . ?
F7_7 C4_7 F9_7 107.9(5) . . ?
F7_7 C4_7 F8_7 106.5(4) . . ?
F9_7 C4_7 F8_7 107.6(4) . . ?
F7_7 C4_7 C1_7 111.1(4) . . ?
F9_7 C4_7 C1_7 111.9(4) . . ?
F8_7 C4_7 C1_7 111.5(5) . . ?
C1_6 O1_6 Al3 144.3(4) . . ?
O1_6 C1_6 C3_6 107.0(4) . . ?
O1_6 C1_6 C4_6 110.7(4) . . ?
C3_6 C1_6 C4_6 109.3(5) . . ?
O1_6 C1_6 C2_6 110.5(4) . . ?
C3_6 C1_6 C2_6 109.8(5) . . ?
C4_6 C1_6 C2_6 109.5(5) . . ?
F1_6 C2_6 F3_6 109.1(5) . . ?
F1_6 C2_6 F2_6 107.2(5) . . ?
F3_6 C2_6 F2_6 107.3(5) . . ?
F1_6 C2_6 C1_6 111.3(5) . . ?
F3_6 C2_6 C1_6 111.3(5) . . ?
F2_6 C2_6 C1_6 110.4(5) . . ?
F6_6 C3_6 F4_6 108.2(5) . . ?
F6_6 C3_6 F5_6 108.1(5) . . ?
F4_6 C3_6 F5_6 106.1(5) . . ?
F6_6 C3_6 C1_6 113.0(5) . . ?
F4_6 C3_6 C1_6 111.1(5) . . ?
F5_6 C3_6 C1_6 110.0(5) . . ?
F9_6 C4_6 F8_6 107.0(5) . . ?
F9_6 C4_6 F7_6 107.6(5) . . ?
F8_6 C4_6 F7_6 108.0(5) . . ?
F9_6 C4_6 C1_6 110.4(5) . . ?
F8_6 C4_6 C1_6 114.1(5) . . ?
F7_6 C4_6 C1_6 109.6(5) . . ?
C1_5 O1_5 Al3 155.0(4) . . ?
O1_5 C1_5 C3_5 109.6(4) . . ?
O1_5 C1_5 C4_5 106.3(4) . . ?
C3_5 C1_5 C4_5 108.7(4) . . ?
O1_5 C1_5 C2_5 112.0(4) . . ?
C3_5 C1_5 C2_5 110.0(4) . . ?
C4_5 C1_5 C2_5 110.1(4) . . ?
F1_5 C2_5 F2_5 109.2(5) . . ?
F1_5 C2_5 F3_5 108.6(5) . . ?
F2_5 C2_5 F3_5 106.3(5) . . ?
F1_5 C2_5 C1_5 110.2(5) . . ?
F2_5 C2_5 C1_5 111.6(4) . . ?
F3_5 C2_5 C1_5 110.7(4) . . ?
F5_5 C3_5 F4_5 109.4(5) . . ?
F5_5 C3_5 F6_5 106.4(4) . . ?
F4_5 C3_5 F6_5 106.9(4) . . ?
F5_5 C3_5 C1_5 110.8(4) . . ?
F4_5 C3_5 C1_5 112.6(5) . . ?
F6_5 C3_5 C1_5 110.4(4) . . ?
F9_5 C4_5 F7_5 107.1(5) . . ?
F9_5 C4_5 F8_5 108.0(5) . . ?
F7_5 C4_5 F8_5 106.9(5) . . ?
F9_5 C4_5 C1_5 111.1(5) . . ?
F7_5 C4_5 C1_5 111.6(5) . . ?
F8_5 C4_5 C1_5 111.8(5) . . ?
O1_7 Ag01 Cl8 140.20(12) . . ?
O1_7 Ag01 Cl7 120.93(10) . . ?
Cl8 Ag01 Cl7 61.95(6) . . ?
O1_7 Ag01 Al3 34.50(10) . . ?
Cl8 Ag01 Al3 158.55(6) . . ?
Cl7 Ag01 Al3 138.88(6) . . ?
Cl8 C1 Cl7 110.3(4) . . ?
C4 Cl1 Ag04 98.2(2) . . ?
O1_10 Al1 O1_12 114.3(2) . . ?
O1_10 Al1 O1_11 116.3(2) . . ?
O1_12 Al1 O1_11 105.5(2) . . ?
O1_10 Al1 O1_9 115.0(2) . . ?
O1_12 Al1 O1_9 106.6(2) . . ?
O1_11 Al1 O1_9 97.4(2) . . ?
O1_10 Al1 Ag02 160.09(15) . . ?
O1_12 Al1 Ag02 85.65(17) . . ?
O1_11 Al1 Ag02 54.57(14) . . ?
O1_9 Al1 Ag02 55.05(15) . . ?
O1_11 Ag02 O1_9 62.82(12) . . ?
O1_11 Ag02 Cl3 148.31(11) . . ?
O1_9 Ag02 Cl3 137.99(12) . . ?
O1_11 Ag02 Cl4 131.23(10) . . ?
O1_9 Ag02 Cl4 126.40(11) . . ?
Cl3 Ag02 Cl4 62.61(6) . . ?
O1_11 Ag02 Al1 34.42(9) . . ?
O1_9 Ag02 Al1 34.62(10) . . ?
Cl3 Ag02 Al1 144.32(5) . . ?
Cl4 Ag02 Al1 152.25(5) . . ?
O1_19 Al2 O1_4 91.9(6) . . ?
O1_19 Al2 O1_14 128.8(5) . . ?
O1_4 Al2 O1_14 108.2(3) . . ?
O1_18 Al2 O1_14 110.1(3) . . ?
O1_19 Al2 O1_13 117.5(5) . . ?
O1_4 Al2 O1_13 110.6(3) . . ?
O1_18 Al2 O1_13 114.7(3) . . ?
O1_14 Al2 O1_13 99.0(2) . . ?
O1_18 Al2 O1_3 136.6(4) . . ?
O1_14 Al2 O1_3 96.2(4) . . ?
O1_13 Al2 O1_3 93.4(3) . . ?
O1_19 Al2 Ag03 166.7(5) . . ?
O1_4 Al2 Ag03 82.5(3) . . ?
O1_18 Al2 Ag03 164.2(3) . . ?
O1_14 Al2 Ag03 64.53(18) . . ?
O1_13 Al2 Ag03 54.36(14) . . ?
O1_3 Al2 Ag03 59.0(3) . . ?
Cl4 C2 Cl3 108.8(3) . . ?
O1_13 Ag03 F7_4 99.4(3) . . ?
O1_13 Ag03 Cl5 148.54(12) . . ?
F7_4 Ag03 Cl5 111.1(3) . . ?
O1_13 Ag03 Al2 34.83(9) . . ?
F7_4 Ag03 Al2 82.3(2) . . ?
Cl5 Ag03 Al2 154.28(6) . . ?
O1_5 Al3 O1_8 113.5(2) . . ?
O1_5 Al3 O1_6 114.5(2) . . ?
O1_8 Al3 O1_6 107.3(2) . . ?
O1_5 Al3 O1_7 116.7(2) . . ?
O1_8 Al3 O1_7 106.9(2) . . ?
O1_6 Al3 O1_7 96.3(2) . . ?
O1_5 Al3 Ag01 160.75(17) . . ?
O1_8 Al3 Ag01 85.74(17) . . ?
O1_6 Al3 Ag01 56.88(14) . . ?
O1_7 Al3 Ag01 52.84(14) . . ?
Cl6 C3 Cl5 113.8(5) . . ?
C2 Cl3 Ag02 98.3(2) . . ?
F4_2 Ag04 Cl1 115.9(4) . . ?
F4_2 Ag04 Al4 88.1(3) . . ?
Cl1 Ag04 Al4 152.70(6) . . ?
C2 Cl4 Ag02 89.5(2) . . ?
O1_15 Al4 O1_17 118.8(3) . . ?
O1_15 Al4 O1_2 109.3(4) . . ?
O1_17 Al4 O1_2 108.1(5) . . ?
O1_15 Al4 O1_16 115.0(2) . . ?
O1_17 Al4 O1_16 98.4(2) . . ?
O1_2 Al4 O1_16 106.1(5) . . ?
O1_15 Al4 O1_1 125.8(3) . . ?
O1_17 Al4 O1_1 96.5(3) . . ?
O1_16 Al4 O1_1 96.8(4) . . ?
O1_15 Al4 Ag04 174.10(18) . . ?
O1_17 Al4 Ag04 61.67(18) . . ?
O1_2 Al4 Ag04 75.4(4) . . ?
O1_16 Al4 Ag04 59.55(13) . . ?
O1_1 Al4 Ag04 58.9(3) . . ?
Cl2 C4 Cl1 111.2(4) . . ?
C3 Cl5 Ag03 97.3(3) . . ?
C1 Cl7 Ag01 89.8(2) . . ?
C1 Cl8 Ag01 97.7(2) . . ?
C1_1 O1_1 Al4 142.9(7) . . ?
O1_1 C1_1 C2_1 108.2(8) . . ?
O1_1 C1_1 C3_1 113.6(8) . . ?
C2_1 C1_1 C3_1 111.1(7) . . ?
O1_1 C1_1 C4_1 106.5(8) . . ?
C2_1 C1_1 C4_1 109.4(8) . . ?
C3_1 C1_1 C4_1 107.9(8) . . ?
F3_1 C2_1 F2_1 107.2(8) . . ?
F3_1 C2_1 F1_1 110.5(11) . . ?
F2_1 C2_1 F1_1 104.9(10) . . ?
F3_1 C2_1 C1_1 112.7(8) . . ?
F2_1 C2_1 C1_1 111.3(8) . . ?
F1_1 C2_1 C1_1 109.9(9) . . ?
F4_1 C3_1 F5_1 109.8(9) . . ?
F4_1 C3_1 F6_1 108.2(8) . . ?
F5_1 C3_1 F6_1 106.3(8) . . ?
F4_1 C3_1 C1_1 109.3(8) . . ?
F5_1 C3_1 C1_1 110.5(7) . . ?
F6_1 C3_1 C1_1 112.7(8) . . ?
F7_1 C4_1 F9_1 109.3(10) . . ?
F7_1 C4_1 F8_1 108.0(8) . . ?
F9_1 C4_1 F8_1 104.6(9) . . ?
F7_1 C4_1 C1_1 109.1(8) . . ?
F9_1 C4_1 C1_1 111.1(8) . . ?
F8_1 C4_1 C1_1 114.6(9) . . ?
C1_2 O1_2 Al4 152.9(12) . . ?
O1_2 C1_2 C4_2 107.2(10) . . ?
O1_2 C1_2 C3_2 108.2(10) . . ?
C4_2 C1_2 C3_2 109.2(9) . . ?
O1_2 C1_2 C2_2 111.8(10) . . ?
C4_2 C1_2 C2_2 111.2(9) . . ?
C3_2 C1_2 C2_2 109.2(9) . . ?
F3_2 C2_2 F2_2 111.0(9) . . ?
F3_2 C2_2 F1_2 109.2(10) . . ?
F2_2 C2_2 F1_2 107.1(10) . . ?
F3_2 C2_2 C1_2 109.2(9) . . ?
F2_2 C2_2 C1_2 110.0(10) . . ?
F1_2 C2_2 C1_2 110.4(9) . . ?
F6_2 C3_2 F4_2 109.3(11) . . ?
F6_2 C3_2 F5_2 108.2(15) . . ?
F4_2 C3_2 F5_2 102.1(13) . . ?
F6_2 C3_2 C1_2 112.7(10) . . ?
F4_2 C3_2 C1_2 113.6(11) . . ?
F5_2 C3_2 C1_2 110.3(12) . . ?
C3_2 F4_2 Ag04 110.7(8) . . ?
F7_2 C4_2 F9_2 109.0(10) . . ?
F7_2 C4_2 F8_2 104.8(10) . . ?
F9_2 C4_2 F8_2 108.3(10) . . ?
F7_2 C4_2 C1_2 113.3(9) . . ?
F9_2 C4_2 C1_2 111.3(10) . . ?
F8_2 C4_2 C1_2 109.9(10) . . ?
C1_3 O1_3 Al2 144.7(7) . . ?
O1_3 C1_3 C2_3 107.9(8) . . ?
O1_3 C1_3 C4_3 111.0(9) . . ?
C2_3 C1_3 C4_3 111.5(9) . . ?
O1_3 C1_3 C3_3 107.6(8) . . ?
C2_3 C1_3 C3_3 111.9(8) . . ?
C4_3 C1_3 C3_3 106.8(8) . . ?
F2_3 C2_3 F3_3 106.1(11) . . ?
F2_3 C2_3 F1_3 110.7(10) . . ?
F3_3 C2_3 F1_3 104.9(11) . . ?
F2_3 C2_3 C1_3 112.5(9) . . ?
F3_3 C2_3 C1_3 110.5(9) . . ?
F1_3 C2_3 C1_3 111.7(9) . . ?
F6_3 C3_3 F5_3 107.1(9) . . ?
F6_3 C3_3 F4_3 107.3(10) . . ?
F5_3 C3_3 F4_3 105.9(9) . . ?
F6_3 C3_3 C1_3 112.5(8) . . ?
F5_3 C3_3 C1_3 113.1(9) . . ?
F4_3 C3_3 C1_3 110.4(9) . . ?
F7_3 C4_3 F8_3 106.5(10) . . ?
F7_3 C4_3 F9_3 106.9(11) . . ?
F8_3 C4_3 F9_3 106.7(10) . . ?
F7_3 C4_3 C1_3 109.9(9) . . ?
F8_3 C4_3 C1_3 111.1(9) . . ?
F9_3 C4_3 C1_3 115.3(11) . . ?
C1_4 O1_4 Al2 154.3(7) . . ?
O1_4 C1_4 C2_4 110.6(7) . . ?
O1_4 C1_4 C4_4 109.9(8) . . ?
C2_4 C1_4 C4_4 108.9(7) . . ?
O1_4 C1_4 C3_4 108.2(8) . . ?
C2_4 C1_4 C3_4 109.9(7) . . ?
C4_4 C1_4 C3_4 109.3(7) . . ?
F1_4 C2_4 F2_4 110.5(8) . . ?
F1_4 C2_4 F3_4 106.5(8) . . ?
F2_4 C2_4 F3_4 106.2(8) . . ?
F1_4 C2_4 C1_4 111.2(8) . . ?
F2_4 C2_4 C1_4 111.0(8) . . ?
F3_4 C2_4 C1_4 111.2(7) . . ?
F5_4 C3_4 F4_4 108.4(8) . . ?
F5_4 C3_4 F6_4 111.2(9) . . ?
F4_4 C3_4 F6_4 106.2(9) . . ?
F5_4 C3_4 C1_4 113.0(8) . . ?
F4_4 C3_4 C1_4 108.8(8) . . ?
F6_4 C3_4 C1_4 109.1(10) . . ?
F9_4 C4_4 F8_4 110.5(10) . . ?
F9_4 C4_4 F7_4 103.7(9) . . ?
F8_4 C4_4 F7_4 107.8(8) . . ?
F9_4 C4_4 C1_4 109.6(8) . . ?
F8_4 C4_4 C1_4 113.4(8) . . ?
F7_4 C4_4 C1_4 111.4(8) . . ?
C4_4 F7_4 Ag03 111.9(7) . . ?
C1_18 O1_18 Al2 158.9(7) . . ?
O1_18 C1_18 C2_18 110.5(7) . . ?
O1_18 C1_18 C3_18 111.5(7) . . ?
C2_18 C1_18 C3_18 107.5(7) . . ?
O1_18 C1_18 C4_18 109.4(7) . . ?
C2_18 C1_18 C4_18 109.1(8) . . ?
C3_18 C1_18 C4_18 108.7(7) . . ?
F2_18 C2_18 F1_18 103.5(8) . . ?
F2_18 C2_18 F3_18 106.1(9) . . ?
F1_18 C2_18 F3_18 105.1(8) . . ?
F2_18 C2_18 C1_18 111.8(7) . . ?
F1_18 C2_18 C1_18 111.3(8) . . ?
F3_18 C2_18 C1_18 118.0(10) . . ?
F6_18 C3_18 F4_18 106.8(7) . . ?
F6_18 C3_18 F5_18 108.8(8) . . ?
F4_18 C3_18 F5_18 110.2(8) . . ?
F6_18 C3_18 C1_18 109.3(7) . . ?
F4_18 C3_18 C1_18 109.9(7) . . ?
F5_18 C3_18 C1_18 111.7(9) . . ?
F8_18 C4_18 F9_18 108.8(10) . . ?
F8_18 C4_18 F7_18 105.2(9) . . ?
F9_18 C4_18 F7_18 109.8(9) . . ?
F8_18 C4_18 C1_18 110.9(11) . . ?
F9_18 C4_18 C1_18 110.1(8) . . ?
F7_18 C4_18 C1_18 111.9(9) . . ?
C1_19 O1_19 Al2 162.3(11) . . ?
O1_19 C1_19 C4_19 110.8(12) . . ?
O1_19 C1_19 C2_19 107.6(11) . . ?
C4_19 C1_19 C2_19 112.3(11) . . ?
O1_19 C1_19 C3_19 108.1(12) . . ?
C4_19 C1_19 C3_19 108.8(11) . . ?
C2_19 C1_19 C3_19 109.0(11) . . ?
F1_19 C2_19 F2_19 113.5(14) . . ?
F1_19 C2_19 F3_19 104.5(13) . . ?
F2_19 C2_19 F3_19 111.5(15) . . ?
F1_19 C2_19 C1_19 110.4(12) . . ?
F2_19 C2_19 C1_19 104.3(16) . . ?
F3_19 C2_19 C1_19 112.8(11) . . ?
F5_19 C3_19 F6_19 106.2(13) . . ?
F5_19 C3_19 F4_19 107.4(12) . . ?
F6_19 C3_19 F4_19 108.4(13) . . ?
F5_19 C3_19 C1_19 112.2(11) . . ?
F6_19 C3_19 C1_19 110.0(14) . . ?
F4_19 C3_19 C1_19 112.3(11) . . ?
F9_19 C4_19 F8_19 108.1(15) . . ?
F9_19 C4_19 F7_19 103.2(14) . . ?
F8_19 C4_19 F7_19 107.7(13) . . ?
F9_19 C4_19 C1_19 111.0(16) . . ?
F8_19 C4_19 C1_19 113.3(15) . . ?
F7_19 C4_19 C1_19 112.8(12) . . ?

loop_
_geom_bond_atom_site_label_1
_geom_bond_atom_site_label_2
_geom_bond_distance
_geom_bond_site_symmetry_2
_geom_bond_publ_flag
O1_17 C1_17 1.354(7) . ?
O1_17 Al4 1.720(4) . ?
C1_17 C3_17 1.555(7) . ?
C1_17 C4_17 1.559(6) . ?
C1_17 C2_17 1.561(6) . ?
C2_17 F2_17 1.318(6) . ?
C2_17 F3_17 1.334(6) . ?
C2_17 F1_17 1.350(6) . ?
C3_17 F4_17 1.323(6) . ?
C3_17 F5_17 1.328(7) . ?
C3_17 F6_17 1.334(7) . ?
C4_17 F8_17 1.306(6) . ?
C4_17 F7_17 1.333(6) . ?
C4_17 F9_17 1.337(6) . ?
O1_16 C1_16 1.374(6) . ?
O1_16 Al4 1.747(4) . ?
C1_16 C2_16 1.537(6) . ?
C1_16 C4_16 1.549(6) . ?
C1_16 C3_16 1.565(7) . ?
C2_16 F3_16 1.321(7) . ?
C2_16 F2_16 1.333(6) . ?
C2_16 F1_16 1.336(6) . ?
C3_16 F5_16 1.312(7) . ?
C3_16 F6_16 1.328(7) . ?
C3_16 F4_16 1.337(7) . ?
C4_16 F8_16 1.321(7) . ?
C4_16 F7_16 1.328(6) . ?
C4_16 F9_16 1.330(7) . ?
O1_15 C1_15 1.352(6) . ?
O1_15 Al4 1.676(4) . ?
C1_15 C3_15 1.539(7) . ?
C1_15 C2_15 1.545(7) . ?
C1_15 C4_15 1.548(7) . ?
C2_15 F3_15 1.320(6) . ?
C2_15 F1_15 1.335(7) . ?
C2_15 F2_15 1.347(6) . ?
C3_15 F4_15 1.322(7) . ?
C3_15 F5_15 1.329(6) . ?
C3_15 F6_15 1.339(7) . ?
C4_15 F7_15 1.318(7) . ?
C4_15 F9_15 1.337(7) . ?
C4_15 F8_15 1.355(7) . ?
O1_14 C1_14 1.374(6) . ?
O1_14 Al2 1.732(4) . ?
C1_14 C2_14 1.542(6) . ?
C1_14 C4_14 1.547(7) . ?
C1_14 C3_14 1.565(7) . ?
C2_14 F2_14 1.312(7) . ?
C2_14 F1_14 1.331(7) . ?
C2_14 F3_14 1.347(7) . ?
C3_14 F6_14 1.317(7) . ?
C3_14 F4_14 1.319(7) . ?
C3_14 F5_14 1.320(7) . ?
C4_14 F8_14 1.308(7) . ?
C4_14 F9_14 1.322(7) . ?
C4_14 F7_14 1.326(7) . ?
O1_13 C1_13 1.367(7) . ?
O1_13 Al2 1.760(4) . ?
O1_13 Ag03 2.504(4) . ?
C1_13 C4_13 1.547(6) . ?
C1_13 C3_13 1.555(6) . ?
C1_13 C2_13 1.558(6) . ?
C2_13 F1_13 1.316(6) . ?
C2_13 F3_13 1.319(7) . ?
C2_13 F2_13 1.337(6) . ?
C3_13 F6_13 1.329(6) . ?
C3_13 F4_13 1.335(6) . ?
C3_13 F5_13 1.338(6) . ?
C4_13 F8_13 1.288(6) . ?
C4_13 F9_13 1.317(6) . ?
C4_13 F7_13 1.358(6) . ?
O1_12 C1_12 1.349(6) . ?
O1_12 Al1 1.704(4) . ?
C1_12 C4_12 1.534(7) . ?
C1_12 C2_12 1.541(7) . ?
C1_12 C3_12 1.567(7) . ?
C2_12 F3_12 1.318(7) . ?
C2_12 F2_12 1.350(7) . ?
C2_12 F1_12 1.369(8) . ?
C3_12 F4_12 1.316(7) . ?
C3_12 F6_12 1.343(7) . ?
C3_12 F5_12 1.361(7) . ?
C4_12 F7_12 1.334(7) . ?
C4_12 F8_12 1.349(7) . ?
C4_12 F9_12 1.352(7) . ?
O1_11 C1_11 1.384(7) . ?
O1_11 Al1 1.757(4) . ?
O1_11 Ag02 2.532(4) . ?
C1_11 C3_11 1.531(6) . ?
C1_11 C2_11 1.534(7) . ?
C1_11 C4_11 1.561(7) . ?
C2_11 F3_11 1.304(7) . ?
C2_11 F1_11 1.345(8) . ?
C2_11 F2_11 1.349(7) . ?
C3_11 F4_11 1.303(7) . ?
C3_11 F6_11 1.342(7) . ?
C3_11 F5_11 1.349(7) . ?
C4_11 F9_11 1.313(7) . ?
C4_11 F8_11 1.337(7) . ?
C4_11 F7_11 1.350(8) . ?
O1_10 C1_10 1.376(6) . ?
O1_10 Al1 1.690(4) . ?
C1_10 C3_10 1.538(6) . ?
C1_10 C2_10 1.549(6) . ?
C1_10 C4_10 1.564(6) . ?
C2_10 F3_10 1.321(6) . ?
C2_10 F1_10 1.329(6) . ?
C2_10 F2_10 1.340(6) . ?
C3_10 F6_10 1.314(6) . ?
C3_10 F5_10 1.323(6) . ?
C3_10 F4_10 1.351(6) . ?
C4_10 F8_10 1.311(6) . ?
C4_10 F9_10 1.332(6) . ?
C4_10 F7_10 1.333(6) . ?
O1_9 C1_9 1.356(7) . ?
O1_9 Al1 1.765(5) . ?
O1_9 Ag02 2.547(4) . ?
C1_9 C3_9 1.551(6) . ?
C1_9 C2_9 1.558(6) . ?
C1_9 C4_9 1.566(6) . ?
C2_9 F2_9 1.321(6) . ?
C2_9 F3_9 1.331(7) . ?
C2_9 F1_9 1.337(6) . ?
C3_9 F6_9 1.322(6) . ?
C3_9 F5_9 1.325(7) . ?
C3_9 F4_9 1.332(6) . ?
C4_9 F8_9 1.328(6) . ?
C4_9 F7_9 1.337(6) . ?
C4_9 F9_9 1.339(6) . ?
O1_8 C1_8 1.381(7) . ?
O1_8 Al3 1.708(4) . ?
C1_8 C4_8 1.540(6) . ?
C1_8 C3_8 1.541(6) . ?
C1_8 C2_8 1.549(6) . ?
C2_8 F1_8 1.319(6) . ?
C2_8 F3_8 1.337(7) . ?
C2_8 F2_8 1.341(6) . ?
C3_8 F5_8 1.342(7) . ?
C3_8 F6_8 1.345(7) . ?
C3_8 F4_8 1.346(6) . ?
C4_8 F9_8 1.324(7) . ?
C4_8 F8_8 1.337(6) . ?
C4_8 F7_8 1.356(6) . ?
O1_7 C1_7 1.365(7) . ?
O1_7 Al3 1.773(4) . ?
O1_7 Ag01 2.495(4) . ?
C1_7 C3_7 1.551(6) . ?
C1_7 C4_7 1.557(6) . ?
C1_7 C2_7 1.560(6) . ?
C2_7 F1_7 1.329(6) . ?
C2_7 F2_7 1.333(6) . ?
C2_7 F3_7 1.341(7) . ?
C3_7 F6_7 1.317(6) . ?
C3_7 F4_7 1.325(6) . ?
C3_7 F5_7 1.328(6) . ?
C4_7 F7_7 1.321(7) . ?
C4_7 F9_7 1.328(6) . ?
C4_7 F8_7 1.354(6) . ?
O1_6 C1_6 1.374(6) . ?
O1_6 Al3 1.749(4) . ?
C1_6 C3_6 1.534(7) . ?
C1_6 C4_6 1.550(7) . ?
C1_6 C2_6 1.558(6) . ?
C2_6 F1_6 1.315(7) . ?
C2_6 F3_6 1.319(7) . ?
C2_6 F2_6 1.353(6) . ?
C3_6 F6_6 1.328(7) . ?
C3_6 F4_6 1.342(7) . ?
C3_6 F5_6 1.345(7) . ?
C4_6 F9_6 1.320(7) . ?
C4_6 F8_6 1.321(6) . ?
C4_6 F7_6 1.357(7) . ?
O1_5 C1_5 1.379(6) . ?
O1_5 Al3 1.689(4) . ?
C1_5 C3_5 1.548(6) . ?
C1_5 C4_5 1.555(6) . ?
C1_5 C2_5 1.566(6) . ?
C2_5 F1_5 1.321(6) . ?
C2_5 F2_5 1.322(6) . ?
C2_5 F3_5 1.342(6) . ?
C3_5 F5_5 1.305(6) . ?
C3_5 F4_5 1.331(6) . ?
C3_5 F6_5 1.353(6) . ?
C4_5 F9_5 1.311(6) . ?
C4_5 F7_5 1.333(7) . ?
C4_5 F8_5 1.336(6) . ?
Ag01 Cl8 2.675(2) . ?
Ag01 Cl7 2.895(2) . ?
Ag01 Al3 3.1274(17) . ?
C1 Cl8 1.739(7) . ?
C1 Cl7 1.761(7) . ?
Cl1 C4 1.789(8) . ?
Cl1 Ag04 2.6234(18) . ?
Al1 Ag02 3.1072(17) . ?
Ag02 Cl3 2.6165(18) . ?
Ag02 Cl4 2.8790(19) . ?
Al2 O1_19 1.658(11) . ?
Al2 O1_4 1.688(8) . ?
Al2 O1_18 1.718(7) . ?
Al2 O1_3 1.831(9) . ?
Al2 Ag03 3.0802(17) . ?
C2 Cl4 1.757(7) . ?
C2 Cl3 1.766(7) . ?
Cl2 C4 1.712(7) . ?
Ag03 F7_4 2.567(10) . ?
Ag03 Cl5 2.618(2) . ?
C3 Cl6 1.686(11) . ?
C3 Cl5 1.737(10) . ?
Ag04 F4_2 2.524(13) . ?
Ag04 Al4 3.0376(16) . ?
Al4 O1_2 1.744(13) . ?
Al4 O1_1 1.790(10) . ?
O1_1 C1_1 1.369(14) . ?
C1_1 C2_1 1.539(9) . ?
C1_1 C3_1 1.542(9) . ?
C1_1 C4_1 1.558(9) . ?
C2_1 F3_1 1.331(9) . ?
C2_1 F2_1 1.337(10) . ?
C2_1 F1_1 1.344(12) . ?
C3_1 F4_1 1.302(10) . ?
C3_1 F5_1 1.330(10) . ?
C3_1 F6_1 1.342(10) . ?
C4_1 F7_1 1.308(10) . ?
C4_1 F9_1 1.318(11) . ?
C4_1 F8_1 1.336(10) . ?
O1_2 C1_2 1.367(18) . ?
C1_2 C4_2 1.540(10) . ?
C1_2 C3_2 1.550(10) . ?
C1_2 C2_2 1.554(9) . ?
C2_2 F3_2 1.307(11) . ?
C2_2 F2_2 1.310(10) . ?
C2_2 F1_2 1.321(11) . ?
C3_2 F6_2 1.328(11) . ?
C3_2 F4_2 1.350(12) . ?
C3_2 F5_2 1.358(13) . ?
C4_2 F7_2 1.313(11) . ?
C4_2 F9_2 1.326(11) . ?
C4_2 F8_2 1.328(11) . ?
O1_3 C1_3 1.384(15) . ?
C1_3 C2_3 1.533(9) . ?
C1_3 C4_3 1.547(9) . ?
C1_3 C3_3 1.552(9) . ?
C2_3 F2_3 1.303(11) . ?
C2_3 F3_3 1.321(12) . ?
C2_3 F1_3 1.336(11) . ?
C3_3 F6_3 1.310(10) . ?
C3_3 F5_3 1.316(10) . ?
C3_3 F4_3 1.343(11) . ?
C4_3 F7_3 1.320(11) . ?
C4_3 F8_3 1.333(11) . ?
C4_3 F9_3 1.358(11) . ?
O1_4 C1_4 1.364(13) . ?
C1_4 C2_4 1.536(9) . ?
C1_4 C4_4 1.546(9) . ?
C1_4 C3_4 1.550(9) . ?
C2_4 F1_4 1.313(10) . ?
C2_4 F2_4 1.313(9) . ?
C2_4 F3_4 1.347(9) . ?
C3_4 F5_4 1.300(10) . ?
C3_4 F4_4 1.332(10) . ?
C3_4 F6_4 1.346(10) . ?
C4_4 F9_4 1.318(10) . ?
C4_4 F8_4 1.333(10) . ?
C4_4 F7_4 1.358(11) . ?
O1_18 C1_18 1.365(12) . ?
C1_18 C2_18 1.550(8) . ?
C1_18 C3_18 1.550(8) . ?
C1_18 C4_18 1.551(8) . ?
C2_18 F2_18 1.348(10) . ?
C2_18 F1_18 1.351(9) . ?
C2_18 F3_18 1.353(10) . ?
C3_18 F6_18 1.325(10) . ?
C3_18 F4_18 1.333(9) . ?
C3_18 F5_18 1.335(9) . ?
C4_18 F8_18 1.327(10) . ?
C4_18 F9_18 1.338(9) . ?
C4_18 F7_18 1.344(9) . ?
O1_19 C1_19 1.359(19) . ?
C1_19 C4_19 1.548(10) . ?
C1_19 C2_19 1.548(10) . ?
C1_19 C3_19 1.551(10) . ?
C2_19 F1_19 1.319(12) . ?
C2_19 F2_19 1.322(12) . ?
C2_19 F3_19 1.341(12) . ?
C3_19 F5_19 1.327(12) . ?
C3_19 F6_19 1.334(12) . ?
C3_19 F4_19 1.340(12) . ?
C4_19 F9_19 1.332(13) . ?
C4_19 F8_19 1.352(12) . ?
C4_19 F7_19 1.356(12) . ?

loop_
_geom_torsion_atom_site_label_1
_geom_torsion_atom_site_label_2
_geom_torsion_atom_site_label_3
_geom_torsion_atom_site_label_4
_geom_torsion
_geom_torsion_site_symmetry_1
_geom_torsion_site_symmetry_2
_geom_torsion_site_symmetry_3
_geom_torsion_site_symmetry_4
_geom_torsion_publ_flag
Al4 O1_17 C1_17 C3_17 -57.4(10) . . . . ?
Al4 O1_17 C1_17 C4_17 63.8(10) . . . . ?
Al4 O1_17 C1_17 C2_17 -176.7(7) . . . . ?
O1_17 C1_17 C2_17 F2_17 -165.3(5) . . . . ?
C3_17 C1_17 C2_17 F2_17 73.0(6) . . . . ?
C4_17 C1_17 C2_17 F2_17 -46.7(6) . . . . ?
O1_17 C1_17 C2_17 F3_17 73.5(6) . . . . ?
C3_17 C1_17 C2_17 F3_17 -48.2(6) . . . . ?
C4_17 C1_17 C2_17 F3_17 -167.9(4) . . . . ?
O1_17 C1_17 C2_17 F1_17 -45.9(6) . . . . ?
C3_17 C1_17 C2_17 F1_17 -167.7(5) . . . . ?
C4_17 C1_17 C2_17 F1_17 72.6(6) . . . . ?
O1_17 C1_17 C3_17 F4_17 76.5(6) . . . . ?
C4_17 C1_17 C3_17 F4_17 -44.5(6) . . . . ?
C2_17 C1_17 C3_17 F4_17 -164.9(5) . . . . ?
O1_17 C1_17 C3_17 F5_17 -43.9(6) . . . . ?
C4_17 C1_17 C3_17 F5_17 -165.0(5) . . . . ?
C2_17 C1_17 C3_17 F5_17 74.6(6) . . . . ?
O1_17 C1_17 C3_17 F6_17 -162.8(5) . . . . ?
C4_17 C1_17 C3_17 F6_17 76.1(6) . . . . ?
C2_17 C1_17 C3_17 F6_17 -44.3(6) . . . . ?
O1_17 C1_17 C4_17 F8_17 -171.5(5) . . . . ?
C3_17 C1_17 C4_17 F8_17 -48.3(6) . . . . ?
C2_17 C1_17 C4_17 F8_17 71.0(6) . . . . ?
O1_17 C1_17 C4_17 F7_17 -50.5(6) . . . . ?
C3_17 C1_17 C4_17 F7_17 72.7(6) . . . . ?
C2_17 C1_17 C4_17 F7_17 -168.1(4) . . . . ?
O1_17 C1_17 C4_17 F9_17 67.0(6) . . . . ?
C3_17 C1_17 C4_17 F9_17 -169.8(5) . . . . ?
C2_17 C1_17 C4_17 F9_17 -50.6(6) . . . . ?
Al4 O1_16 C1_16 C2_16 -46.6(9) . . . . ?
Al4 O1_16 C1_16 C4_16 -166.7(5) . . . . ?
Al4 O1_16 C1_16 C3_16 74.7(8) . . . . ?
O1_16 C1_16 C2_16 F3_16 78.1(6) . . . . ?
C4_16 C1_16 C2_16 F3_16 -162.9(4) . . . . ?
C3_16 C1_16 C2_16 F3_16 -43.2(6) . . . . ?
O1_16 C1_16 C2_16 F2_16 -162.3(5) . . . . ?
C4_16 C1_16 C2_16 F2_16 -43.2(7) . . . . ?
C3_16 C1_16 C2_16 F2_16 76.4(6) . . . . ?
O1_16 C1_16 C2_16 F1_16 -41.7(6) . . . . ?
C4_16 C1_16 C2_16 F1_16 77.4(5) . . . . ?
C3_16 C1_16 C2_16 F1_16 -163.0(4) . . . . ?
O1_16 C1_16 C3_16 F5_16 -48.2(6) . . . . ?
C2_16 C1_16 C3_16 F5_16 74.4(6) . . . . ?
C4_16 C1_16 C3_16 F5_16 -165.8(5) . . . . ?
O1_16 C1_16 C3_16 F6_16 -169.7(5) . . . . ?
C2_16 C1_16 C3_16 F6_16 -47.2(6) . . . . ?
C4_16 C1_16 C3_16 F6_16 72.7(6) . . . . ?
O1_16 C1_16 C3_16 F4_16 69.5(6) . . . . ?
C2_16 C1_16 C3_16 F4_16 -167.9(5) . . . . ?
C4_16 C1_16 C3_16 F4_16 -48.1(6) . . . . ?
O1_16 C1_16 C4_16 F8_16 -161.5(5) . . . . ?
C2_16 C1_16 C4_16 F8_16 77.1(6) . . . . ?
C3_16 C1_16 C4_16 F8_16 -42.7(6) . . . . ?
O1_16 C1_16 C4_16 F7_16 -40.5(6) . . . . ?
C2_16 C1_16 C4_16 F7_16 -161.9(5) . . . . ?
C3_16 C1_16 C4_16 F7_16 78.3(6) . . . . ?
O1_16 C1_16 C4_16 F9_16 76.0(6) . . . . ?
C2_16 C1_16 C4_16 F9_16 -45.5(6) . . . . ?
C3_16 C1_16 C4_16 F9_16 -165.3(5) . . . . ?
Al4 O1_15 C1_15 C3_15 105(3) . . . . ?
Al4 O1_15 C1_15 C2_15 -18(3) . . . . ?
Al4 O1_15 C1_15 C4_15 -138(2) . . . . ?
O1_15 C1_15 C2_15 F3_15 41.8(7) . . . . ?
C3_15 C1_15 C2_15 F3_15 -79.9(6) . . . . ?
C4_15 C1_15 C2_15 F3_15 161.2(5) . . . . ?
O1_15 C1_15 C2_15 F1_15 -77.7(6) . . . . ?
C3_15 C1_15 C2_15 F1_15 160.7(5) . . . . ?
C4_15 C1_15 C2_15 F1_15 41.8(6) . . . . ?
O1_15 C1_15 C2_15 F2_15 161.9(5) . . . . ?
C3_15 C1_15 C2_15 F2_15 40.2(6) . . . . ?
C4_15 C1_15 C2_15 F2_15 -78.7(6) . . . . ?
O1_15 C1_15 C3_15 F4_15 37.4(6) . . . . ?
C2_15 C1_15 C3_15 F4_15 159.4(5) . . . . ?
C4_15 C1_15 C3_15 F4_15 -80.7(6) . . . . ?
O1_15 C1_15 C3_15 F5_15 -82.6(6) . . . . ?
C2_15 C1_15 C3_15 F5_15 39.5(6) . . . . ?
C4_15 C1_15 C3_15 F5_15 159.3(5) . . . . ?
O1_15 C1_15 C3_15 F6_15 159.4(5) . . . . ?
C2_15 C1_15 C3_15 F6_15 -78.6(6) . . . . ?
C4_15 C1_15 C3_15 F6_15 41.3(7) . . . . ?
O1_15 C1_15 C4_15 F7_15 -77.2(6) . . . . ?
C3_15 C1_15 C4_15 F7_15 41.6(6) . . . . ?
C2_15 C1_15 C4_15 F7_15 162.3(5) . . . . ?
O1_15 C1_15 C4_15 F9_15 43.9(7) . . . . ?
C3_15 C1_15 C4_15 F9_15 162.7(5) . . . . ?
C2_15 C1_15 C4_15 F9_15 -76.6(6) . . . . ?
O1_15 C1_15 C4_15 F8_15 162.1(5) . . . . ?
C3_15 C1_15 C4_15 F8_15 -79.1(6) . . . . ?
C2_15 C1_15 C4_15 F8_15 41.6(6) . . . . ?
Al2 O1_14 C1_14 C2_14 58.7(10) . . . . ?
Al2 O1_14 C1_14 C4_14 -62.5(10) . . . . ?
Al2 O1_14 C1_14 C3_14 178.1(7) . . . . ?
O1_14 C1_14 C2_14 F2_14 163.4(5) . . . . ?
C4_14 C1_14 C2_14 F2_14 -74.2(6) . . . . ?
C3_14 C1_14 C2_14 F2_14 45.8(7) . . . . ?
O1_14 C1_14 C2_14 F1_14 -74.9(6) . . . . ?
C4_14 C1_14 C2_14 F1_14 47.6(6) . . . . ?
C3_14 C1_14 C2_14 F1_14 167.5(5) . . . . ?
O1_14 C1_14 C2_14 F3_14 43.8(7) . . . . ?
C4_14 C1_14 C2_14 F3_14 166.2(5) . . . . ?
C3_14 C1_14 C2_14 F3_14 -73.8(6) . . . . ?
O1_14 C1_14 C3_14 F6_14 164.6(5) . . . . ?
C2_14 C1_14 C3_14 F6_14 -74.7(6) . . . . ?
C4_14 C1_14 C3_14 F6_14 44.6(6) . . . . ?
O1_14 C1_14 C3_14 F4_14 44.6(6) . . . . ?
C2_14 C1_14 C3_14 F4_14 165.2(5) . . . . ?
C4_14 C1_14 C3_14 F4_14 -75.5(6) . . . . ?
O1_14 C1_14 C3_14 F5_14 -73.3(6) . . . . ?
C2_14 C1_14 C3_14 F5_14 47.4(6) . . . . ?
C4_14 C1_14 C3_14 F5_14 166.7(5) . . . . ?
O1_14 C1_14 C4_14 F8_14 170.9(6) . . . . ?
C2_14 C1_14 C4_14 F8_14 48.1(7) . . . . ?
C3_14 C1_14 C4_14 F8_14 -71.7(7) . . . . ?
O1_14 C1_14 C4_14 F9_14 48.6(7) . . . . ?
C2_14 C1_14 C4_14 F9_14 -74.2(6) . . . . ?
C3_14 C1_14 C4_14 F9_14 165.9(5) . . . . ?
O1_14 C1_14 C4_14 F7_14 -67.4(7) . . . . ?
C2_14 C1_14 C4_14 F7_14 169.8(5) . . . . ?
C3_14 C1_14 C4_14 F7_14 50.0(6) . . . . ?
Al2 O1_13 C1_13 C4_13 -70.2(8) . . . . ?
Ag03 O1_13 C1_13 C4_13 68.7(5) . . . . ?
Al2 O1_13 C1_13 C3_13 168.1(5) . . . . ?
Ag03 O1_13 C1_13 C3_13 -53.1(5) . . . . ?
Al2 O1_13 C1_13 C2_13 50.6(8) . . . . ?
Ag03 O1_13 C1_13 C2_13 -170.6(3) . . . . ?
O1_13 C1_13 C2_13 F1_13 -79.8(6) . . . . ?
C4_13 C1_13 C2_13 F1_13 41.4(6) . . . . ?
C3_13 C1_13 C2_13 F1_13 163.4(4) . . . . ?
O1_13 C1_13 C2_13 F3_13 41.1(6) . . . . ?
C4_13 C1_13 C2_13 F3_13 162.3(5) . . . . ?
C3_13 C1_13 C2_13 F3_13 -75.7(6) . . . . ?
O1_13 C1_13 C2_13 F2_13 160.3(5) . . . . ?
C4_13 C1_13 C2_13 F2_13 -78.5(6) . . . . ?
C3_13 C1_13 C2_13 F2_13 43.6(6) . . . . ?
O1_13 C1_13 C3_13 F6_13 166.1(5) . . . . ?
C4_13 C1_13 C3_13 F6_13 45.6(6) . . . . ?
C2_13 C1_13 C3_13 F6_13 -74.8(6) . . . . ?
O1_13 C1_13 C3_13 F4_13 47.0(6) . . . . ?
C4_13 C1_13 C3_13 F4_13 -73.5(6) . . . . ?
C2_13 C1_13 C3_13 F4_13 166.1(5) . . . . ?
O1_13 C1_13 C3_13 F5_13 -73.7(5) . . . . ?
C4_13 C1_13 C3_13 F5_13 165.8(4) . . . . ?
C2_13 C1_13 C3_13 F5_13 45.4(6) . . . . ?
O1_13 C1_13 C4_13 F8_13 172.1(4) . . . . ?
C3_13 C1_13 C4_13 F8_13 -69.2(6) . . . . ?
C2_13 C1_13 C4_13 F8_13 50.5(6) . . . . ?
O1_13 C1_13 C4_13 F9_13 48.0(6) . . . . ?
C3_13 C1_13 C4_13 F9_13 166.7(5) . . . . ?
C2_13 C1_13 C4_13 F9_13 -73.5(6) . . . . ?
O1_13 C1_13 C4_13 F7_13 -68.5(6) . . . . ?
C3_13 C1_13 C4_13 F7_13 50.2(6) . . . . ?
C2_13 C1_13 C4_13 F7_13 170.0(4) . . . . ?
Al1 O1_12 C1_12 C4_12 120.7(10) . . . . ?
Al1 O1_12 C1_12 C2_12 -118.0(10) . . . . ?
Al1 O1_12 C1_12 C3_12 0.3(12) . . . . ?
O1_12 C1_12 C2_12 F3_12 40.7(8) . . . . ?
C4_12 C1_12 C2_12 F3_12 161.1(6) . . . . ?
C3_12 C1_12 C2_12 F3_12 -78.9(6) . . . . ?
O1_12 C1_12 C2_12 F2_12 161.2(5) . . . . ?
C4_12 C1_12 C2_12 F2_12 -78.3(7) . . . . ?
C3_12 C1_12 C2_12 F2_12 41.6(7) . . . . ?
O1_12 C1_12 C2_12 F1_12 -78.0(6) . . . . ?
C4_12 C1_12 C2_12 F1_12 42.5(6) . . . . ?
C3_12 C1_12 C2_12 F1_12 162.4(5) . . . . ?
O1_12 C1_12 C3_12 F4_12 47.2(6) . . . . ?
C4_12 C1_12 C3_12 F4_12 -72.9(6) . . . . ?
C2_12 C1_12 C3_12 F4_12 166.7(5) . . . . ?
O1_12 C1_12 C3_12 F6_12 164.8(6) . . . . ?
C4_12 C1_12 C3_12 F6_12 44.7(7) . . . . ?
C2_12 C1_12 C3_12 F6_12 -75.7(7) . . . . ?
O1_12 C1_12 C3_12 F5_12 -75.7(6) . . . . ?
C4_12 C1_12 C3_12 F5_12 164.2(5) . . . . ?
C2_12 C1_12 C3_12 F5_12 43.8(6) . . . . ?
O1_12 C1_12 C4_12 F7_12 -75.1(6) . . . . ?
C2_12 C1_12 C4_12 F7_12 164.2(5) . . . . ?
C3_12 C1_12 C4_12 F7_12 45.4(6) . . . . ?
O1_12 C1_12 C4_12 F8_12 163.7(5) . . . . ?
C2_12 C1_12 C4_12 F8_12 43.0(7) . . . . ?
C3_12 C1_12 C4_12 F8_12 -75.8(6) . . . . ?
O1_12 C1_12 C4_12 F9_12 45.8(6) . . . . ?
C2_12 C1_12 C4_12 F9_12 -74.9(6) . . . . ?
C3_12 C1_12 C4_12 F9_12 166.3(5) . . . . ?
Al1 O1_11 C1_11 C3_11 33.7(8) . . . . ?
Ag02 O1_11 C1_11 C3_11 -177.9(3) . . . . ?
Al1 O1_11 C1_11 C2_11 -88.3(7) . . . . ?
Ag02 O1_11 C1_11 C2_11 60.1(5) . . . . ?
Al1 O1_11 C1_11 C4_11 153.5(5) . . . . ?
Ag02 O1_11 C1_11 C4_11 -58.0(5) . . . . ?
O1_11 C1_11 C2_11 F3_11 50.5(7) . . . . ?
C3_11 C1_11 C2_11 F3_11 -73.7(6) . . . . ?
C4_11 C1_11 C2_11 F3_11 168.1(5) . . . . ?
O1_11 C1_11 C2_11 F1_11 -68.1(6) . . . . ?
C3_11 C1_11 C2_11 F1_11 167.7(5) . . . . ?
C4_11 C1_11 C2_11 F1_11 49.5(6) . . . . ?
O1_11 C1_11 C2_11 F2_11 172.9(5) . . . . ?
C3_11 C1_11 C2_11 F2_11 48.7(7) . . . . ?
C4_11 C1_11 C2_11 F2_11 -69.4(7) . . . . ?
O1_11 C1_11 C3_11 F4_11 37.9(7) . . . . ?
C2_11 C1_11 C3_11 F4_11 158.8(5) . . . . ?
C4_11 C1_11 C3_11 F4_11 -82.3(6) . . . . ?
O1_11 C1_11 C3_11 F6_11 159.3(5) . . . . ?
C2_11 C1_11 C3_11 F6_11 -79.9(6) . . . . ?
C4_11 C1_11 C3_11 F6_11 39.1(7) . . . . ?
O1_11 C1_11 C3_11 F5_11 -79.6(6) . . . . ?
C2_11 C1_11 C3_11 F5_11 41.2(6) . . . . ?
C4_11 C1_11 C3_11 F5_11 160.2(5) . . . . ?
O1_11 C1_11 C4_11 F9_11 41.3(7) . . . . ?
C3_11 C1_11 C4_11 F9_11 164.6(5) . . . . ?
C2_11 C1_11 C4_11 F9_11 -76.0(7) . . . . ?
O1_11 C1_11 C4_11 F8_11 162.2(5) . . . . ?
C3_11 C1_11 C4_11 F8_11 -74.5(6) . . . . ?
C2_11 C1_11 C4_11 F8_11 45.0(7) . . . . ?
O1_11 C1_11 C4_11 F7_11 -78.2(6) . . . . ?
C3_11 C1_11 C4_11 F7_11 45.1(7) . . . . ?
C2_11 C1_11 C4_11 F7_11 164.6(5) . . . . ?
Al1 O1_10 C1_10 C3_10 -165.4(9) . . . . ?
Al1 O1_10 C1_10 C2_10 74.4(12) . . . . ?
Al1 O1_10 C1_10 C4_10 -45.8(13) . . . . ?
O1_10 C1_10 C2_10 F3_10 78.7(5) . . . . ?
C3_10 C1_10 C2_10 F3_10 -39.9(6) . . . . ?
C4_10 C1_10 C2_10 F3_10 -159.2(4) . . . . ?
O1_10 C1_10 C2_10 F1_10 -42.2(6) . . . . ?
C3_10 C1_10 C2_10 F1_10 -160.8(4) . . . . ?
C4_10 C1_10 C2_10 F1_10 79.9(5) . . . . ?
O1_10 C1_10 C2_10 F2_10 -161.9(4) . . . . ?
C3_10 C1_10 C2_10 F2_10 79.5(5) . . . . ?
C4_10 C1_10 C2_10 F2_10 -39.8(6) . . . . ?
O1_10 C1_10 C3_10 F6_10 -162.7(4) . . . . ?
C2_10 C1_10 C3_10 F6_10 -42.7(6) . . . . ?
C4_10 C1_10 C3_10 F6_10 76.2(5) . . . . ?
O1_10 C1_10 C3_10 F5_10 -42.5(6) . . . . ?
C2_10 C1_10 C3_10 F5_10 77.6(5) . . . . ?
C4_10 C1_10 C3_10 F5_10 -163.5(4) . . . . ?
O1_10 C1_10 C3_10 F4_10 78.1(5) . . . . ?
C2_10 C1_10 C3_10 F4_10 -161.9(4) . . . . ?
C4_10 C1_10 C3_10 F4_10 -43.0(5) . . . . ?
O1_10 C1_10 C4_10 F8_10 -159.3(5) . . . . ?
C3_10 C1_10 C4_10 F8_10 -40.6(6) . . . . ?
C2_10 C1_10 C4_10 F8_10 79.5(6) . . . . ?
O1_10 C1_10 C4_10 F9_10 79.3(5) . . . . ?
C3_10 C1_10 C4_10 F9_10 -162.0(4) . . . . ?
C2_10 C1_10 C4_10 F9_10 -41.8(5) . . . . ?
O1_10 C1_10 C4_10 F7_10 -38.7(6) . . . . ?
C3_10 C1_10 C4_10 F7_10 80.0(5) . . . . ?
C2_10 C1_10 C4_10 F7_10 -159.9(4) . . . . ?
Al1 O1_9 C1_9 C3_9 174.3(5) . . . . ?
Ag02 O1_9 C1_9 C3_9 -61.8(5) . . . . ?
Al1 O1_9 C1_9 C2_9 55.3(8) . . . . ?
Ag02 O1_9 C1_9 C2_9 179.2(3) . . . . ?
Al1 O1_9 C1_9 C4_9 -64.8(8) . . . . ?
Ag02 O1_9 C1_9 C4_9 59.1(5) . . . . ?
O1_9 C1_9 C2_9 F2_9 161.0(5) . . . . ?
C3_9 C1_9 C2_9 F2_9 41.4(6) . . . . ?
C4_9 C1_9 C2_9 F2_9 -78.3(6) . . . . ?
O1_9 C1_9 C2_9 F3_9 41.2(6) . . . . ?
C3_9 C1_9 C2_9 F3_9 -78.3(6) . . . . ?
C4_9 C1_9 C2_9 F3_9 161.9(5) . . . . ?
O1_9 C1_9 C2_9 F1_9 -78.5(6) . . . . ?
C3_9 C1_9 C2_9 F1_9 161.9(5) . . . . ?
C4_9 C1_9 C2_9 F1_9 42.2(6) . . . . ?
O1_9 C1_9 C3_9 F6_9 164.3(5) . . . . ?
C2_9 C1_9 C3_9 F6_9 -73.9(6) . . . . ?
C4_9 C1_9 C3_9 F6_9 44.3(6) . . . . ?
O1_9 C1_9 C3_9 F5_9 -72.0(6) . . . . ?
C2_9 C1_9 C3_9 F5_9 49.8(6) . . . . ?
C4_9 C1_9 C3_9 F5_9 168.0(4) . . . . ?
O1_9 C1_9 C3_9 F4_9 45.1(6) . . . . ?
C2_9 C1_9 C3_9 F4_9 166.9(5) . . . . ?
C4_9 C1_9 C3_9 F4_9 -74.9(6) . . . . ?
O1_9 C1_9 C4_9 F8_9 169.6(5) . . . . ?
C3_9 C1_9 C4_9 F8_9 -70.7(6) . . . . ?
C2_9 C1_9 C4_9 F8_9 47.1(6) . . . . ?
O1_9 C1_9 C4_9 F7_9 -70.0(6) . . . . ?
C3_9 C1_9 C4_9 F7_9 49.7(6) . . . . ?
C2_9 C1_9 C4_9 F7_9 167.5(4) . . . . ?
O1_9 C1_9 C4_9 F9_9 47.8(6) . . . . ?
C3_9 C1_9 C4_9 F9_9 167.5(4) . . . . ?
C2_9 C1_9 C4_9 F9_9 -74.7(6) . . . . ?
Al3 O1_8 C1_8 C4_8 45.6(11) . . . . ?
Al3 O1_8 C1_8 C3_8 -75.0(10) . . . . ?
Al3 O1_8 C1_8 C2_8 166.5(8) . . . . ?
O1_8 C1_8 C2_8 F1_8 -48.0(6) . . . . ?
C4_8 C1_8 C2_8 F1_8 74.0(6) . . . . ?
C3_8 C1_8 C2_8 F1_8 -165.8(5) . . . . ?
O1_8 C1_8 C2_8 F3_8 70.3(6) . . . . ?
C4_8 C1_8 C2_8 F3_8 -167.7(4) . . . . ?
C3_8 C1_8 C2_8 F3_8 -47.5(6) . . . . ?
O1_8 C1_8 C2_8 F2_8 -167.7(5) . . . . ?
C4_8 C1_8 C2_8 F2_8 -45.7(6) . . . . ?
C3_8 C1_8 C2_8 F2_8 74.6(6) . . . . ?
O1_8 C1_8 C3_8 F5_8 -44.4(6) . . . . ?
C4_8 C1_8 C3_8 F5_8 -165.7(5) . . . . ?
C2_8 C1_8 C3_8 F5_8 74.5(6) . . . . ?
O1_8 C1_8 C3_8 F6_8 -164.2(5) . . . . ?
C4_8 C1_8 C3_8 F6_8 74.4(6) . . . . ?
C2_8 C1_8 C3_8 F6_8 -45.4(7) . . . . ?
O1_8 C1_8 C3_8 F4_8 74.0(6) . . . . ?
C4_8 C1_8 C3_8 F4_8 -47.3(7) . . . . ?
C2_8 C1_8 C3_8 F4_8 -167.2(5) . . . . ?
O1_8 C1_8 C4_8 F9_8 79.2(6) . . . . ?
C3_8 C1_8 C4_8 F9_8 -161.4(5) . . . . ?
C2_8 C1_8 C4_8 F9_8 -41.8(6) . . . . ?
O1_8 C1_8 C4_8 F8_8 -159.8(5) . . . . ?
C3_8 C1_8 C4_8 F8_8 -40.4(6) . . . . ?
C2_8 C1_8 C4_8 F8_8 79.2(6) . . . . ?
O1_8 C1_8 C4_8 F7_8 -41.9(6) . . . . ?
C3_8 C1_8 C4_8 F7_8 77.5(6) . . . . ?
C2_8 C1_8 C4_8 F7_8 -162.9(5) . . . . ?
Al3 O1_7 C1_7 C3_7 160.8(5) . . . . ?
Ag01 O1_7 C1_7 C3_7 -43.3(5) . . . . ?
Al3 O1_7 C1_7 C4_7 -78.9(7) . . . . ?
Ag01 O1_7 C1_7 C4_7 76.9(4) . . . . ?
Al3 O1_7 C1_7 C2_7 40.7(8) . . . . ?
Ag01 O1_7 C1_7 C2_7 -163.5(3) . . . . ?
O1_7 C1_7 C2_7 F1_7 -77.9(6) . . . . ?
C3_7 C1_7 C2_7 F1_7 161.3(4) . . . . ?
C4_7 C1_7 C2_7 F1_7 39.7(6) . . . . ?
O1_7 C1_7 C2_7 F2_7 161.3(4) . . . . ?
C3_7 C1_7 C2_7 F2_7 40.5(6) . . . . ?
C4_7 C1_7 C2_7 F2_7 -81.2(6) . . . . ?
O1_7 C1_7 C2_7 F3_7 42.7(6) . . . . ?
C3_7 C1_7 C2_7 F3_7 -78.1(5) . . . . ?
C4_7 C1_7 C2_7 F3_7 160.2(4) . . . . ?
O1_7 C1_7 C3_7 F6_7 165.7(5) . . . . ?
C4_7 C1_7 C3_7 F6_7 48.4(6) . . . . ?
C2_7 C1_7 C3_7 F6_7 -72.3(6) . . . . ?
O1_7 C1_7 C3_7 F4_7 45.5(6) . . . . ?
C4_7 C1_7 C3_7 F4_7 -71.9(6) . . . . ?
C2_7 C1_7 C3_7 F4_7 167.4(4) . . . . ?
O1_7 C1_7 C3_7 F5_7 -72.8(6) . . . . ?
C4_7 C1_7 C3_7 F5_7 169.9(4) . . . . ?
C2_7 C1_7 C3_7 F5_7 49.1(6) . . . . ?
O1_7 C1_7 C4_7 F7_7 -71.4(5) . . . . ?
C3_7 C1_7 C4_7 F7_7 47.9(6) . . . . ?
C2_7 C1_7 C4_7 F7_7 167.9(4) . . . . ?
O1_7 C1_7 C4_7 F9_7 49.3(6) . . . . ?
C3_7 C1_7 C4_7 F9_7 168.6(5) . . . . ?
C2_7 C1_7 C4_7 F9_7 -71.4(6) . . . . ?
O1_7 C1_7 C4_7 F8_7 170.0(4) . . . . ?
C3_7 C1_7 C4_7 F8_7 -70.8(6) . . . . ?
C2_7 C1_7 C4_7 F8_7 49.3(6) . . . . ?
Al3 O1_6 C1_6 C3_6 171.7(5) . . . . ?
Al3 O1_6 C1_6 C4_6 -69.2(8) . . . . ?
Al3 O1_6 C1_6 C2_6 52.2(8) . . . . ?
O1_6 C1_6 C2_6 F1_6 -79.4(6) . . . . ?
C3_6 C1_6 C2_6 F1_6 162.8(5) . . . . ?
C4_6 C1_6 C2_6 F1_6 42.7(6) . . . . ?
O1_6 C1_6 C2_6 F3_6 42.6(6) . . . . ?
C3_6 C1_6 C2_6 F3_6 -75.2(6) . . . . ?
C4_6 C1_6 C2_6 F3_6 164.7(5) . . . . ?
O1_6 C1_6 C2_6 F2_6 161.6(5) . . . . ?
C3_6 C1_6 C2_6 F2_6 43.8(7) . . . . ?
C4_6 C1_6 C2_6 F2_6 -76.2(6) . . . . ?
O1_6 C1_6 C3_6 F6_6 164.4(5) . . . . ?
C4_6 C1_6 C3_6 F6_6 44.5(7) . . . . ?
C2_6 C1_6 C3_6 F6_6 -75.7(6) . . . . ?
O1_6 C1_6 C3_6 F4_6 42.5(7) . . . . ?
C4_6 C1_6 C3_6 F4_6 -77.4(6) . . . . ?
C2_6 C1_6 C3_6 F4_6 162.5(5) . . . . ?
O1_6 C1_6 C3_6 F5_6 -74.7(6) . . . . ?
C4_6 C1_6 C3_6 F5_6 165.4(5) . . . . ?
C2_6 C1_6 C3_6 F5_6 45.3(7) . . . . ?
O1_6 C1_6 C4_6 F9_6 49.9(6) . . . . ?
C3_6 C1_6 C4_6 F9_6 167.5(5) . . . . ?
C2_6 C1_6 C4_6 F9_6 -72.2(6) . . . . ?
O1_6 C1_6 C4_6 F8_6 170.4(5) . . . . ?
C3_6 C1_6 C4_6 F8_6 -72.0(6) . . . . ?
C2_6 C1_6 C4_6 F8_6 48.3(6) . . . . ?
O1_6 C1_6 C4_6 F7_6 -68.4(6) . . . . ?
C3_6 C1_6 C4_6 F7_6 49.2(6) . . . . ?
C2_6 C1_6 C4_6 F7_6 169.5(5) . . . . ?
Al3 O1_5 C1_5 C3_5 89.6(9) . . . . ?
Al3 O1_5 C1_5 C4_5 -153.1(8) . . . . ?
Al3 O1_5 C1_5 C2_5 -32.9(11) . . . . ?
O1_5 C1_5 C2_5 F1_5 -37.2(6) . . . . ?
C3_5 C1_5 C2_5 F1_5 -159.5(4) . . . . ?
C4_5 C1_5 C2_5 F1_5 80.8(5) . . . . ?
O1_5 C1_5 C2_5 F2_5 -158.8(5) . . . . ?
C3_5 C1_5 C2_5 F2_5 79.0(6) . . . . ?
C4_5 C1_5 C2_5 F2_5 -40.7(6) . . . . ?
O1_5 C1_5 C2_5 F3_5 83.0(6) . . . . ?
C3_5 C1_5 C2_5 F3_5 -39.2(6) . . . . ?
C4_5 C1_5 C2_5 F3_5 -158.9(4) . . . . ?
O1_5 C1_5 C3_5 F5_5 -48.0(6) . . . . ?
C4_5 C1_5 C3_5 F5_5 -163.9(5) . . . . ?
C2_5 C1_5 C3_5 F5_5 75.6(6) . . . . ?
O1_5 C1_5 C3_5 F4_5 74.9(5) . . . . ?
C4_5 C1_5 C3_5 F4_5 -40.9(6) . . . . ?
C2_5 C1_5 C3_5 F4_5 -161.5(4) . . . . ?
O1_5 C1_5 C3_5 F6_5 -165.7(4) . . . . ?
C4_5 C1_5 C3_5 F6_5 78.5(5) . . . . ?
C2_5 C1_5 C3_5 F6_5 -42.0(6) . . . . ?
O1_5 C1_5 C4_5 F9_5 79.2(6) . . . . ?
C3_5 C1_5 C4_5 F9_5 -162.9(5) . . . . ?
C2_5 C1_5 C4_5 F9_5 -42.4(6) . . . . ?
O1_5 C1_5 C4_5 F7_5 -40.3(6) . . . . ?
C3_5 C1_5 C4_5 F7_5 77.6(5) . . . . ?
C2_5 C1_5 C4_5 F7_5 -161.9(4) . . . . ?
O1_5 C1_5 C4_5 F8_5 -160.0(5) . . . . ?
C3_5 C1_5 C4_5 F8_5 -42.1(6) . . . . ?
C2_5 C1_5 C4_5 F8_5 78.4(6) . . . . ?
C1_10 O1_10 Al1 O1_12 3.6(12) . . . . ?
C1_10 O1_10 Al1 O1_11 127.0(11) . . . . ?
C1_10 O1_10 Al1 O1_9 -120.1(11) . . . . ?
C1_10 O1_10 Al1 Ag02 -175.3(8) . . . . ?
C1_12 O1_12 Al1 O1_10 -104.2(10) . . . . ?
C1_12 O1_12 Al1 O1_11 126.8(10) . . . . ?
C1_12 O1_12 Al1 O1_9 23.9(11) . . . . ?
C1_12 O1_12 Al1 Ag02 75.5(10) . . . . ?
C1_11 O1_11 Al1 O1_10 -48.7(7) . . . . ?
Ag02 O1_11 Al1 O1_10 159.31(18) . . . . ?
C1_11 O1_11 Al1 O1_12 79.1(7) . . . . ?
Ag02 O1_11 Al1 O1_12 -72.9(2) . . . . ?
C1_11 O1_11 Al1 O1_9 -171.3(6) . . . . ?
Ag02 O1_11 Al1 O1_9 36.68(18) . . . . ?
C1_11 O1_11 Al1 Ag02 152.0(7) . . . . ?
C1_9 O1_9 Al1 O1_10 -30.3(7) . . . . ?
Ag02 O1_9 Al1 O1_10 -160.05(17) . . . . ?
C1_9 O1_9 Al1 O1_12 -157.9(6) . . . . ?
Ag02 O1_9 Al1 O1_12 72.3(2) . . . . ?
C1_9 O1_9 Al1 O1_11 93.4(7) . . . . ?
Ag02 O1_9 Al1 O1_11 -36.43(18) . . . . ?
C1_9 O1_9 Al1 Ag02 129.8(7) . . . . ?
C1_14 O1_14 Al2 O1_19 -54.0(12) . . . . ?
C1_14 O1_14 Al2 O1_4 -162.1(9) . . . . ?
C1_14 O1_14 Al2 O1_18 -37.9(10) . . . . ?
C1_14 O1_14 Al2 O1_13 82.7(9) . . . . ?
C1_14 O1_14 Al2 O1_3 177.1(9) . . . . ?
C1_14 O1_14 Al2 Ag03 125.9(9) . . . . ?
C1_13 O1_13 Al2 O1_19 -23.2(9) . . . . ?
Ag03 O1_13 Al2 O1_19 -167.5(6) . . . . ?
C1_13 O1_13 Al2 O1_4 80.5(7) . . . . ?
Ag03 O1_13 Al2 O1_4 -63.9(3) . . . . ?
C1_13 O1_13 Al2 O1_18 -49.0(7) . . . . ?
Ag03 O1_13 Al2 O1_18 166.7(3) . . . . ?
C1_13 O1_13 Al2 O1_14 -166.1(6) . . . . ?
Ag03 O1_13 Al2 O1_14 49.5(2) . . . . ?
C1_13 O1_13 Al2 O1_3 97.1(7) . . . . ?
Ag03 O1_13 Al2 O1_3 -47.3(3) . . . . ?
C1_13 O1_13 Al2 Ag03 144.4(7) . . . . ?
C1_5 O1_5 Al3 O1_8 -3.8(10) . . . . ?
C1_5 O1_5 Al3 O1_6 -127.5(9) . . . . ?
C1_5 O1_5 Al3 O1_7 121.2(9) . . . . ?
C1_5 O1_5 Al3 Ag01 173.5(6) . . . . ?
C1_8 O1_8 Al3 O1_5 -104.6(9) . . . . ?
C1_8 O1_8 Al3 O1_6 22.9(10) . . . . ?
C1_8 O1_8 Al3 O1_7 125.3(9) . . . . ?
C1_8 O1_8 Al3 Ag01 76.2(9) . . . . ?
C1_6 O1_6 Al3 O1_5 -28.9(7) . . . . ?
C1_6 O1_6 Al3 O1_8 -155.8(6) . . . . ?
C1_6 O1_6 Al3 O1_7 94.3(7) . . . . ?
C1_6 O1_6 Al3 Ag01 131.4(7) . . . . ?
C1_7 O1_7 Al3 O1_5 -40.1(7) . . . . ?
Ag01 O1_7 Al3 O1_5 160.88(19) . . . . ?
C1_7 O1_7 Al3 O1_8 88.1(7) . . . . ?
Ag01 O1_7 Al3 O1_8 -70.9(2) . . . . ?
C1_7 O1_7 Al3 O1_6 -161.6(6) . . . . ?
Ag01 O1_7 Al3 O1_6 39.35(18) . . . . ?
C1_7 O1_7 Al3 Ag01 159.0(7) . . . . ?
Cl4 C2 Cl3 Ag02 8.5(5) . . . . ?
Cl3 C2 Cl4 Ag02 -7.6(5) . . . . ?
C1_15 O1_15 Al4 O1_17 -68(3) . . . . ?
C1_15 O1_15 Al4 O1_2 56(3) . . . . ?
C1_15 O1_15 Al4 O1_16 176(3) . . . . ?
C1_15 O1_15 Al4 O1_1 56(3) . . . . ?
C1_17 O1_17 Al4 O1_15 52.0(10) . . . . ?
C1_17 O1_17 Al4 O1_2 -73.2(10) . . . . ?
C1_17 O1_17 Al4 O1_16 176.7(9) . . . . ?
C1_17 O1_17 Al4 O1_1 -85.4(9) . . . . ?
C1_17 O1_17 Al4 Ag04 -134.7(9) . . . . ?
C1_16 O1_16 Al4 O1_15 34.0(8) . . . . ?
C1_16 O1_16 Al4 O1_17 -93.4(7) . . . . ?
C1_16 O1_16 Al4 O1_2 154.9(8) . . . . ?
C1_16 O1_16 Al4 O1_1 169.0(7) . . . . ?
C1_16 O1_16 Al4 Ag04 -143.3(7) . . . . ?
Ag04 Cl1 C4 Cl2 -9.6(5) . . . . ?
Cl6 C3 Cl5 Ag03 -4.4(9) . . . . ?
Cl8 C1 Cl7 Ag01 -4.0(4) . . . . ?
Cl7 C1 Cl8 Ag01 4.4(5) . . . . ?
O1_15 Al4 O1_1 C1_1 37.0(16) . . . . ?
O1_17 Al4 O1_1 C1_1 169.9(13) . . . . ?
O1_16 Al4 O1_1 C1_1 -90.8(13) . . . . ?
Ag04 Al4 O1_1 C1_1 -138.9(15) . . . . ?
Al4 O1_1 C1_1 C2_1 70.7(15) . . . . ?
Al4 O1_1 C1_1 C3_1 -53.2(16) . . . . ?
Al4 O1_1 C1_1 C4_1 -171.9(11) . . . . ?
O1_1 C1_1 C2_1 F3_1 -174.2(8) . . . . ?
C3_1 C1_1 C2_1 F3_1 -48.8(12) . . . . ?
C4_1 C1_1 C2_1 F3_1 70.3(11) . . . . ?
O1_1 C1_1 C2_1 F2_1 -53.6(10) . . . . ?
C3_1 C1_1 C2_1 F2_1 71.7(11) . . . . ?
C4_1 C1_1 C2_1 F2_1 -169.2(8) . . . . ?
O1_1 C1_1 C2_1 F1_1 62.2(12) . . . . ?
C3_1 C1_1 C2_1 F1_1 -172.5(11) . . . . ?
C4_1 C1_1 C2_1 F1_1 -53.4(13) . . . . ?
O1_1 C1_1 C3_1 F4_1 -41.7(12) . . . . ?
C2_1 C1_1 C3_1 F4_1 -164.0(9) . . . . ?
C4_1 C1_1 C3_1 F4_1 76.1(11) . . . . ?
O1_1 C1_1 C3_1 F5_1 79.2(10) . . . . ?
C2_1 C1_1 C3_1 F5_1 -43.0(11) . . . . ?
C4_1 C1_1 C3_1 F5_1 -163.0(8) . . . . ?
O1_1 C1_1 C3_1 F6_1 -162.1(9) . . . . ?
C2_1 C1_1 C3_1 F6_1 75.7(11) . . . . ?
C4_1 C1_1 C3_1 F6_1 -44.3(11) . . . . ?
O1_1 C1_1 C4_1 F7_1 75.8(10) . . . . ?
C2_1 C1_1 C4_1 F7_1 -167.5(8) . . . . ?
C3_1 C1_1 C4_1 F7_1 -46.5(11) . . . . ?
O1_1 C1_1 C4_1 F9_1 -44.7(12) . . . . ?
C2_1 C1_1 C4_1 F9_1 72.0(12) . . . . ?
C3_1 C1_1 C4_1 F9_1 -167.0(9) . . . . ?
O1_1 C1_1 C4_1 F8_1 -163.1(9) . . . . ?
C2_1 C1_1 C4_1 F8_1 -46.4(11) . . . . ?
C3_1 C1_1 C4_1 F8_1 74.7(10) . . . . ?
O1_15 Al4 O1_2 C1_2 79(2) . . . . ?
O1_17 Al4 O1_2 C1_2 -150.8(19) . . . . ?
O1_16 Al4 O1_2 C1_2 -46(2) . . . . ?
Ag04 Al4 O1_2 C1_2 -98(2) . . . . ?
Al4 O1_2 C1_2 C4_2 -145.9(17) . . . . ?
Al4 O1_2 C1_2 C3_2 96(2) . . . . ?
Al4 O1_2 C1_2 C2_2 -24(2) . . . . ?
O1_2 C1_2 C2_2 F3_2 37.9(12) . . . . ?
C4_2 C1_2 C2_2 F3_2 157.7(10) . . . . ?
C3_2 C1_2 C2_2 F3_2 -81.8(12) . . . . ?
O1_2 C1_2 C2_2 F2_2 159.9(10) . . . . ?
C4_2 C1_2 C2_2 F2_2 -80.3(12) . . . . ?
C3_2 C1_2 C2_2 F2_2 40.2(12) . . . . ?
O1_2 C1_2 C2_2 F1_2 -82.1(12) . . . . ?
C4_2 C1_2 C2_2 F1_2 37.7(14) . . . . ?
C3_2 C1_2 C2_2 F1_2 158.2(10) . . . . ?
O1_2 C1_2 C3_2 F6_2 163.1(12) . . . . ?
C4_2 C1_2 C3_2 F6_2 46.8(14) . . . . ?
C2_2 C1_2 C3_2 F6_2 -74.9(13) . . . . ?
O1_2 C1_2 C3_2 F4_2 38.1(14) . . . . ?
C4_2 C1_2 C3_2 F4_2 -78.3(13) . . . . ?
C2_2 C1_2 C3_2 F4_2 160.0(11) . . . . ?
O1_2 C1_2 C3_2 F5_2 -75.8(17) . . . . ?
C4_2 C1_2 C3_2 F5_2 167.8(15) . . . . ?
C2_2 C1_2 C3_2 F5_2 46.1(17) . . . . ?
F6_2 C3_2 F4_2 Ag04 155.5(9) . . . . ?
F5_2 C3_2 F4_2 Ag04 41.1(15) . . . . ?
C1_2 C3_2 F4_2 Ag04 -77.6(12) . . . . ?
O1_2 C1_2 C4_2 F7_2 -70.4(12) . . . . ?
C3_2 C1_2 C4_2 F7_2 46.5(14) . . . . ?
C2_2 C1_2 C4_2 F7_2 167.1(10) . . . . ?
O1_2 C1_2 C4_2 F9_2 52.8(12) . . . . ?
C3_2 C1_2 C4_2 F9_2 169.8(10) . . . . ?
C2_2 C1_2 C4_2 F9_2 -69.7(13) . . . . ?
O1_2 C1_2 C4_2 F8_2 172.7(10) . . . . ?
C3_2 C1_2 C4_2 F8_2 -70.3(12) . . . . ?
C2_2 C1_2 C4_2 F8_2 50.2(13) . . . . ?
O1_18 Al2 O1_3 C1_3 -38.7(16) . . . . ?
O1_14 Al2 O1_3 C1_3 89.5(13) . . . . ?
O1_13 Al2 O1_3 C1_3 -171.0(13) . . . . ?
Ag03 Al2 O1_3 C1_3 144.8(14) . . . . ?
Al2 O1_3 C1_3 C2_3 -63.6(15) . . . . ?
Al2 O1_3 C1_3 C4_3 58.9(16) . . . . ?
Al2 O1_3 C1_3 C3_3 175.4(10) . . . . ?
O1_3 C1_3 C2_3 F2_3 47.9(12) . . . . ?
C4_3 C1_3 C2_3 F2_3 -74.3(13) . . . . ?
C3_3 C1_3 C2_3 F2_3 166.1(10) . . . . ?
O1_3 C1_3 C2_3 F3_3 -70.5(12) . . . . ?
C4_3 C1_3 C2_3 F3_3 167.3(11) . . . . ?
C3_3 C1_3 C2_3 F3_3 47.8(14) . . . . ?
O1_3 C1_3 C2_3 F1_3 173.1(10) . . . . ?
C4_3 C1_3 C2_3 F1_3 50.9(13) . . . . ?
C3_3 C1_3 C2_3 F1_3 -68.6(12) . . . . ?
O1_3 C1_3 C3_3 F6_3 -70.8(11) . . . . ?
C2_3 C1_3 C3_3 F6_3 170.8(9) . . . . ?
C4_3 C1_3 C3_3 F6_3 48.5(12) . . . . ?
O1_3 C1_3 C3_3 F5_3 167.6(9) . . . . ?
C2_3 C1_3 C3_3 F5_3 49.2(12) . . . . ?
C4_3 C1_3 C3_3 F5_3 -73.1(11) . . . . ?
O1_3 C1_3 C3_3 F4_3 49.1(11) . . . . ?
C2_3 C1_3 C3_3 F4_3 -69.4(12) . . . . ?
C4_3 C1_3 C3_3 F4_3 168.4(10) . . . . ?
O1_3 C1_3 C4_3 F7_3 -79.5(11) . . . . ?
C2_3 C1_3 C4_3 F7_3 40.9(13) . . . . ?
C3_3 C1_3 C4_3 F7_3 163.5(9) . . . . ?
O1_3 C1_3 C4_3 F8_3 38.2(12) . . . . ?
C2_3 C1_3 C4_3 F8_3 158.6(10) . . . . ?
C3_3 C1_3 C4_3 F8_3 -78.9(12) . . . . ?
O1_3 C1_3 C4_3 F9_3 159.7(11) . . . . ?
C2_3 C1_3 C4_3 F9_3 -79.9(13) . . . . ?
C3_3 C1_3 C4_3 F9_3 42.6(14) . . . . ?
O1_19 Al2 O1_4 C1_4 -111.4(17) . . . . ?
O1_14 Al2 O1_4 C1_4 20.7(17) . . . . ?
O1_13 Al2 O1_4 C1_4 128.1(16) . . . . ?
Ag03 Al2 O1_4 C1_4 80.7(16) . . . . ?
Al2 O1_4 C1_4 C2_4 43.9(19) . . . . ?
Al2 O1_4 C1_4 C4_4 -76.4(17) . . . . ?
Al2 O1_4 C1_4 C3_4 164.3(14) . . . . ?
O1_4 C1_4 C2_4 F1_4 -40.9(10) . . . . ?
C4_4 C1_4 C2_4 F1_4 80.0(10) . . . . ?
C3_4 C1_4 C2_4 F1_4 -160.3(8) . . . . ?
O1_4 C1_4 C2_4 F2_4 -164.3(8) . . . . ?
C4_4 C1_4 C2_4 F2_4 -43.5(10) . . . . ?
C3_4 C1_4 C2_4 F2_4 76.2(10) . . . . ?
O1_4 C1_4 C2_4 F3_4 77.7(9) . . . . ?
C4_4 C1_4 C2_4 F3_4 -161.5(8) . . . . ?
C3_4 C1_4 C2_4 F3_4 -41.8(10) . . . . ?
O1_4 C1_4 C3_4 F5_4 -46.5(11) . . . . ?
C2_4 C1_4 C3_4 F5_4 74.5(11) . . . . ?
C4_4 C1_4 C3_4 F5_4 -166.1(9) . . . . ?
O1_4 C1_4 C3_4 F4_4 73.9(9) . . . . ?
C2_4 C1_4 C3_4 F4_4 -165.2(8) . . . . ?
C4_4 C1_4 C3_4 F4_4 -45.7(11) . . . . ?
O1_4 C1_4 C3_4 F6_4 -170.6(9) . . . . ?
C2_4 C1_4 C3_4 F6_4 -49.7(11) . . . . ?
C4_4 C1_4 C3_4 F6_4 69.7(11) . . . . ?
O1_4 C1_4 C4_4 F9_4 72.2(11) . . . . ?
C2_4 C1_4 C4_4 F9_4 -49.2(12) . . . . ?
C3_4 C1_4 C4_4 F9_4 -169.2(9) . . . . ?
O1_4 C1_4 C4_4 F8_4 -163.8(8) . . . . ?
C2_4 C1_4 C4_4 F8_4 74.8(10) . . . . ?
C3_4 C1_4 C4_4 F8_4 -45.2(11) . . . . ?
O1_4 C1_4 C4_4 F7_4 -42.1(10) . . . . ?
C2_4 C1_4 C4_4 F7_4 -163.4(8) . . . . ?
C3_4 C1_4 C4_4 F7_4 76.6(10) . . . . ?
F9_4 C4_4 F7_4 Ag03 -33.0(10) . . . . ?
F8_4 C4_4 F7_4 Ag03 -150.1(7) . . . . ?
C1_4 C4_4 F7_4 Ag03 84.9(8) . . . . ?
O1_14 Al2 O1_18 C1_18 -126.3(17) . . . . ?
O1_13 Al2 O1_18 C1_18 123.1(17) . . . . ?
O1_3 Al2 O1_18 C1_18 -3(2) . . . . ?
Ag03 Al2 O1_18 C1_18 166.4(12) . . . . ?
Al2 O1_18 C1_18 C2_18 -32(2) . . . . ?
Al2 O1_18 C1_18 C3_18 87.7(18) . . . . ?
Al2 O1_18 C1_18 C4_18 -152.0(16) . . . . ?
O1_18 C1_18 C2_18 F2_18 80.3(10) . . . . ?
C3_18 C1_18 C2_18 F2_18 -41.6(11) . . . . ?
C4_18 C1_18 C2_18 F2_18 -159.3(8) . . . . ?
O1_18 C1_18 C2_18 F1_18 -34.9(11) . . . . ?
C3_18 C1_18 C2_18 F1_18 -156.7(8) . . . . ?
C4_18 C1_18 C2_18 F1_18 85.5(10) . . . . ?
O1_18 C1_18 C2_18 F3_18 -156.4(9) . . . . ?
C3_18 C1_18 C2_18 F3_18 81.7(11) . . . . ?
C4_18 C1_18 C2_18 F3_18 -36.0(12) . . . . ?
O1_18 C1_18 C3_18 F6_18 74.8(9) . . . . ?
C2_18 C1_18 C3_18 F6_18 -164.0(8) . . . . ?
C4_18 C1_18 C3_18 F6_18 -45.9(10) . . . . ?
O1_18 C1_18 C3_18 F4_18 -42.1(10) . . . . ?
C2_18 C1_18 C3_18 F4_18 79.1(9) . . . . ?
C4_18 C1_18 C3_18 F4_18 -162.9(8) . . . . ?
O1_18 C1_18 C3_18 F5_18 -164.8(8) . . . . ?
C2_18 C1_18 C3_18 F5_18 -43.6(10) . . . . ?
C4_18 C1_18 C3_18 F5_18 74.4(10) . . . . ?
O1_18 C1_18 C4_18 F8_18 78.8(11) . . . . ?
C2_18 C1_18 C4_18 F8_18 -42.3(12) . . . . ?
C3_18 C1_18 C4_18 F8_18 -159.3(10) . . . . ?
O1_18 C1_18 C4_18 F9_18 -41.7(10) . . . . ?
C2_18 C1_18 C4_18 F9_18 -162.7(8) . . . . ?
C3_18 C1_18 C4_18 F9_18 80.3(10) . . . . ?
O1_18 C1_18 C4_18 F7_18 -164.1(8) . . . . ?
C2_18 C1_18 C4_18 F7_18 74.9(10) . . . . ?
C3_18 C1_18 C4_18 F7_18 -42.1(10) . . . . ?
O1_4 Al2 O1_19 C1_19 129(4) . . . . ?
O1_14 Al2 O1_19 C1_19 13(4) . . . . ?
O1_13 Al2 O1_19 C1_19 -117(4) . . . . ?
Ag03 Al2 O1_19 C1_19 -166(2) . . . . ?
Al2 O1_19 C1_19 C4_19 67(4) . . . . ?
Al2 O1_19 C1_19 C2_19 -170(4) . . . . ?
Al2 O1_19 C1_19 C3_19 -52(4) . . . . ?
O1_19 C1_19 C2_19 F1_19 -43.7(15) . . . . ?
C4_19 C1_19 C2_19 F1_19 78.6(16) . . . . ?
C3_19 C1_19 C2_19 F1_19 -160.7(13) . . . . ?
O1_19 C1_19 C2_19 F2_19 -166.0(15) . . . . ?
C4_19 C1_19 C2_19 F2_19 -43.7(18) . . . . ?
C3_19 C1_19 C2_19 F2_19 76.9(16) . . . . ?
O1_19 C1_19 C2_19 F3_19 72.8(16) . . . . ?
C4_19 C1_19 C2_19 F3_19 -164.9(14) . . . . ?
C3_19 C1_19 C2_19 F3_19 -44.2(17) . . . . ?
O1_19 C1_19 C3_19 F5_19 -37.1(16) . . . . ?
C4_19 C1_19 C3_19 F5_19 -157.6(13) . . . . ?
C2_19 C1_19 C3_19 F5_19 79.6(16) . . . . ?
O1_19 C1_19 C3_19 F6_19 -155.1(13) . . . . ?
C4_19 C1_19 C3_19 F6_19 84.4(15) . . . . ?
C2_19 C1_19 C3_19 F6_19 -38.4(16) . . . . ?
O1_19 C1_19 C3_19 F4_19 84.0(14) . . . . ?
C4_19 C1_19 C3_19 F4_19 -36.5(17) . . . . ?
C2_19 C1_19 C3_19 F4_19 -159.3(13) . . . . ?
O1_19 C1_19 C4_19 F9_19 75.9(17) . . . . ?
C2_19 C1_19 C4_19 F9_19 -44.5(19) . . . . ?
C3_19 C1_19 C4_19 F9_19 -165.3(16) . . . . ?
O1_19 C1_19 C4_19 F8_19 -162.2(13) . . . . ?
C2_19 C1_19 C4_19 F8_19 77.4(16) . . . . ?
C3_19 C1_19 C4_19 F8_19 -43.4(17) . . . . ?
O1_19 C1_19 C4_19 F7_19 -39.4(17) . . . . ?
C2_19 C1_19 C4_19 F7_19 -159.9(14) . . . . ?
C3_19 C1_19 C4_19 F7_19 79.4(16) . . . . ?
